data_7035027
loop_
_publ_author_name
'Suzuki, Kosuke'
'Sato, Rinta'
'Minato, Takuo'
'Shinoe, Masahiro'
'Yamaguchi, Kazuya'
'Mizuno, Noritaka'

_publ_section_title
;
 A cascade approach to hetero-pentanuclear manganese-oxide clusters in
 polyoxometalates and their single-molecule magnet properties.
;
_journal_issue 32
_journal_name_full 'Dalton transactions (Cambridge, England : 2003)'
_journal_page_first 14220
_journal_page_last 14226
_journal_paper_doi 10.1039/c5dt01363a
_journal_volume 44
_journal_year 2015
_chemical_formula_sum 'C120 Cl8 Cu Mn4 N7 O70 Si2 W18'
_chemical_formula_weight 6591.65
_space_group_crystal_system triclinic
_space_group_IT_number 2
_space_group_name_Hall '-P 1'
_space_group_name_H-M_alt 'P -1'
_symmetry_space_group_name_Hall '-P 1'
_symmetry_space_group_name_H-M 'P -1'
_atom_sites_solution_hydrogens none
_audit_creation_method SHELXL-2014/6
_audit_update_record
;
2015-02-13 deposited with the CCDC.
2015-05-07 downloaded from the CCDC.
;
_cell_angle_alpha 103.5415(6)
_cell_angle_beta 97.3195(4)
_cell_angle_gamma 92.9779(4)
_cell_formula_units_Z 2
_cell_length_a 14.36010(10)
_cell_length_b 20.2319(2)
_cell_length_c 34.2700(3)
_cell_measurement_temperature 113(2)
_cell_volume 9566.28(15)
_computing_cell_refinement HKL2000
_computing_data_collection 'Rigaku CrystalClear'
_computing_data_reduction HKL2000
_computing_structure_refinement 'SHELXL-2014/6 (Sheldrick, 2014)'
_computing_structure_solution 'SHELXS-97 (Sheldrick, 1990)'
_diffrn_ambient_temperature 113(2)
_diffrn_measured_fraction_theta_full 0.992
_diffrn_measured_fraction_theta_max 0.980
_diffrn_radiation_type MoK\a
_diffrn_radiation_wavelength 0.71069
_diffrn_reflns_av_unetI/netI 0.0346
_diffrn_reflns_Laue_measured_fraction_full 0.992
_diffrn_reflns_Laue_measured_fraction_max 0.980
_diffrn_reflns_number 52203
_diffrn_reflns_point_group_measured_fraction_full 0.992
_diffrn_reflns_point_group_measured_fraction_max 0.980
_diffrn_reflns_theta_full 25.240
_diffrn_reflns_theta_max 29.497
_diffrn_reflns_theta_min 0.618
_exptl_absorpt_coefficient_mu 11.329
_exptl_absorpt_correction_T_max 0.566
_exptl_absorpt_correction_T_min 0.299
_exptl_absorpt_correction_type empirical
_exptl_absorpt_process_details 'HKL2000 DENZO SCALEPACK'
_exptl_crystal_colour brown
_exptl_crystal_density_diffrn 2.288
_exptl_crystal_density_method 'not measured'
_exptl_crystal_description rod
_exptl_crystal_F_000 5908
_exptl_crystal_size_max 0.500
_exptl_crystal_size_mid 0.100
_exptl_crystal_size_min 0.050
_refine_diff_density_max 3.605
_refine_diff_density_min -4.908
_refine_diff_density_rms 0.795
_refine_ls_extinction_method none
_refine_ls_goodness_of_fit_ref 1.101
_refine_ls_hydrogen_treatment none
_refine_ls_matrix_type full
_refine_ls_number_parameters 1426
_refine_ls_number_reflns 52203
_refine_ls_number_restraints 38
_refine_ls_restrained_S_all 1.102
_refine_ls_R_factor_all 0.0743
_refine_ls_R_factor_gt 0.0585
_refine_ls_shift/su_max 0.001
_refine_ls_shift/su_mean 0.000
_refine_ls_structure_factor_coef Fsqd
_refine_ls_weighting_details 'w=1/[\s^2^(Fo^2^)+(0.1092P)^2^+162.9612P] where P=(Fo^2^+2Fc^2^)/3'
_refine_ls_weighting_scheme calc
_refine_ls_wR_factor_gt 0.1735
_refine_ls_wR_factor_ref 0.2015
_reflns_Friedel_coverage 0.000
_reflns_number_gt 44204
_reflns_number_total 52203
_reflns_threshold_expression 'I > 2\s(I)'
_cod_data_source_file c5dt01363a2.cif
_cod_data_source_block shelx
_cod_depositor_comments 'Adding full bibliography for 7035023--7035031.cif.'
_cod_database_code 7035027
_shelx_space_group_comment
;
The symmetry employed for this shelxl refinement is uniquely defined
by the following loop, which should always be used as a source of
symmetry information in preference to the above space-group names.
They are only intended as comments.
;
_shelx_estimated_absorpt_t_min 0.070
_shelx_estimated_absorpt_t_max 0.601
_shelxl_version_number 2014/6

loop_
_space_group_symop_operation_xyz
'x, y, z'
'-x, -y, -z'

loop_
_atom_site_label
_atom_site_type_symbol
_atom_site_fract_x
_atom_site_fract_y
_atom_site_fract_z
_atom_site_U_iso_or_equiv
_atom_site_adp_type
_atom_site_occupancy
_atom_site_site_symmetry_order
_atom_site_calc_flag
_atom_site_refinement_flags_posn
_atom_site_refinement_flags_adp
_atom_site_refinement_flags_occupancy
_atom_site_disorder_assembly
_atom_site_disorder_group
W1 W 0.25523(2) 0.18283(2) 0.33254(2) 0.02121(8) Uani 1 1 d . . . . .
W2 W 0.22042(2) 0.07750(2) 0.24051(2) 0.02179(8) Uani 1 1 d . . . . .
W3 W 0.40445(3) -0.03430(2) 0.20511(2) 0.02288(8) Uani 1 1 d . . . . .
W4 W 0.59873(2) -0.03733(2) 0.26856(2) 0.02161(8) Uani 1 1 d . . . . .
W5 W 0.64235(2) 0.08262(2) 0.37124(2) 0.02256(8) Uani 1 1 d . . . . .
W6 W 0.46916(3) 0.17739(2) 0.40375(2) 0.02490(8) Uani 1 1 d . . . . .
W7 W 0.28591(3) 0.03138(2) 0.37614(2) 0.02351(8) Uani 1 1 d . . . . .
W8 W 0.26345(2) -0.07301(2) 0.28267(2) 0.02260(8) Uani 1 1 d . . . . .
W9 W 0.46159(3) -0.06531(2) 0.34922(2) 0.02247(8) Uani 1 1 d . . . . .
W10 W 0.55558(3) 0.33047(2) 0.29013(2) 0.02409(8) Uani 1 1 d . . . . .
W11 W 0.52478(3) 0.22657(2) 0.19751(2) 0.02480(8) Uani 1 1 d . . . . .
W12 W 0.30461(3) 0.22403(2) 0.12772(2) 0.02631(8) Uani 1 1 d . . . . .
W13 W 0.13784(3) 0.32643(2) 0.15715(2) 0.02533(8) Uani 1 1 d . . . . .
W14 W 0.17460(3) 0.44320(2) 0.26111(2) 0.02460(8) Uani 1 1 d . . . . .
W15 W 0.36988(3) 0.44226(2) 0.32459(2) 0.02540(8) Uani 1 1 d . . . . .
W16 W 0.51366(3) 0.47951(2) 0.24706(2) 0.02500(8) Uani 1 1 d . . . . .
W17 W 0.48463(3) 0.37478(2) 0.15327(2) 0.02635(8) Uani 1 1 d . . . . .
W18 W 0.31402(3) 0.47645(2) 0.18231(2) 0.02594(8) Uani 1 1 d . . . . .
Cu1 Cu 0.38892(7) 0.20334(6) 0.26452(3) 0.0230(2) Uani 1 1 d . . . . .
Mn1 Mn 0.55691(10) 0.09276(7) 0.23401(4) 0.0231(3) Uani 1 1 d . . . . .
Mn2 Mn 0.58942(10) 0.20280(7) 0.33067(5) 0.0245(3) Uani 1 1 d . . . . .
Mn3 Mn 0.22031(10) 0.31401(8) 0.29501(5) 0.0242(3) Uani 1 1 d . . . . .
Mn4 Mn 0.18668(10) 0.20388(8) 0.19744(5) 0.0246(3) Uani 1 1 d . . . . .
Si1 Si 0.42570(16) 0.07057(12) 0.30532(7) 0.0178(4) Uani 1 1 d . . . . .
Si2 Si 0.35093(17) 0.33636(12) 0.22460(8) 0.0196(4) Uani 1 1 d . . . . .
O1 O 0.3001(4) 0.2446(3) 0.3028(2) 0.0225(12) Uani 1 1 d . . . . .
O2 O 0.2731(5) 0.1589(3) 0.2268(2) 0.0237(13) Uani 1 1 d . . . . .
O3 O 0.4853(5) 0.0275(4) 0.1896(2) 0.0285(14) Uani 1 1 d . . . . .
O4 O 0.6414(5) 0.0253(4) 0.2408(2) 0.0252(13) Uani 1 1 d . . . . .
O5 O 0.6846(5) 0.1631(4) 0.3591(2) 0.0267(14) Uani 1 1 d . . . . .
O6 O 0.5473(5) 0.2470(3) 0.3820(2) 0.0265(14) Uani 1 1 d . . . . .
O7 O 0.1759(5) 0.2356(4) 0.3553(2) 0.0274(14) Uani 1 1 d . . . . .
O8 O 0.1207(5) 0.0663(4) 0.2049(2) 0.0312(15) Uani 1 1 d . . . . .
O9 O 0.3651(5) -0.0891(4) 0.1587(2) 0.0324(16) Uani 1 1 d . . . . .
O10 O 0.6838(5) -0.0938(4) 0.2628(2) 0.0258(13) Uani 1 1 d . . . . .
O11 O 0.7414(5) 0.0670(4) 0.4000(2) 0.0329(16) Uani 1 1 d . . . . .
O12 O 0.4641(5) 0.2298(4) 0.4504(2) 0.0304(15) Uani 1 1 d . . . . .
O13 O 0.1709(4) 0.1353(3) 0.2852(2) 0.0217(12) Uani 1 1 d . . . . .
O14 O 0.3070(4) 0.0272(3) 0.2105(2) 0.0238(13) Uani 1 1 d . . . . .
O15 O 0.5096(4) -0.0824(3) 0.2219(2) 0.0240(13) Uani 1 1 d . . . . .
O16 O 0.6516(4) 0.0275(3) 0.3195(2) 0.0247(13) Uani 1 1 d . . . . .
O17 O 0.5834(5) 0.1392(4) 0.4151(2) 0.0257(14) Uani 1 1 d . . . . .
O18 O 0.3667(4) 0.2066(3) 0.3711(2) 0.0229(13) Uani 1 1 d . . . . .
O19 O 0.3443(4) 0.1174(3) 0.29083(19) 0.0211(12) Uani 1 1 d . . . . .
O20 O 0.4772(4) 0.0349(3) 0.2673(2) 0.0217(12) Uani 1 1 d . . . . .
O21 O 0.5027(4) 0.1188(3) 0.3412(2) 0.0235(13) Uani 1 1 d . . . . .
O22 O 0.3751(4) 0.0116(3) 0.3232(2) 0.0204(12) Uani 1 1 d . . . . .
O23 O 0.2386(4) 0.1040(3) 0.3544(2) 0.0229(13) Uani 1 1 d . . . . .
O24 O 0.2066(4) 0.0034(3) 0.2645(2) 0.0237(13) Uani 1 1 d . . . . .
O25 O 0.3385(5) -0.0767(3) 0.2412(2) 0.0240(13) Uani 1 1 d . . . . .
O26 O 0.5232(5) -0.0735(3) 0.3021(2) 0.0241(13) Uani 1 1 d . . . . .
O27 O 0.5503(5) 0.0080(3) 0.3749(2) 0.0246(13) Uani 1 1 d . . . . .
O28 O 0.3900(5) 0.1010(3) 0.4032(2) 0.0229(13) Uani 1 1 d . . . . .
O29 O 0.2135(5) -0.0356(3) 0.3345(2) 0.0255(13) Uani 1 1 d . . . . .
O30 O 0.3505(5) -0.1165(3) 0.3129(2) 0.0252(13) Uani 1 1 d . . . . .
O31 O 0.3730(4) -0.0336(3) 0.3866(2) 0.0243(13) Uani 1 1 d . . . . .
O32 O 0.2193(6) 0.0315(4) 0.4145(2) 0.0326(16) Uani 1 1 d . . . . .
O33 O 0.1793(5) -0.1390(4) 0.2615(2) 0.0320(16) Uani 1 1 d . . . . .
O34 O 0.5022(5) -0.1307(4) 0.3685(2) 0.0320(15) Uani 1 1 d . . . . .
O35 O 0.5023(5) 0.2485(3) 0.3027(2) 0.0239(13) Uani 1 1 d . . . . .
O36 O 0.4780(5) 0.1622(3) 0.2270(2) 0.0221(12) Uani 1 1 d . . . . .
O37 O 0.2270(5) 0.1635(4) 0.1468(2) 0.0294(15) Uani 1 1 d . . . . .
O38 O 0.0930(5) 0.2464(4) 0.1698(2) 0.0268(14) Uani 1 1 d . . . . .
O39 O 0.1339(5) 0.3791(3) 0.2884(2) 0.0247(13) Uani 1 1 d . . . . .
O40 O 0.2910(5) 0.3781(4) 0.3396(2) 0.0262(14) Uani 1 1 d . . . . .
O41 O 0.6540(5) 0.3414(5) 0.3262(3) 0.0380(18) Uani 1 1 d . . . . .
O42 O 0.6062(5) 0.1743(4) 0.1759(3) 0.0355(17) Uani 1 1 d . . . . .
O43 O 0.3122(6) 0.1744(4) 0.0799(2) 0.0350(16) Uani 1 1 d . . . . .
O44 O 0.0391(5) 0.3429(4) 0.1283(2) 0.0353(17) Uani 1 1 d . . . . .
O45 O 0.0855(5) 0.4960(4) 0.2664(3) 0.0327(16) Uani 1 1 d . . . . .
O46 O 0.4087(5) 0.4972(4) 0.3709(2) 0.0321(16) Uani 1 1 d . . . . .
O47 O 0.6063(5) 0.2726(4) 0.2459(2) 0.0261(14) Uani 1 1 d . . . . .
O48 O 0.4136(5) 0.2006(4) 0.1592(2) 0.0255(13) Uani 1 1 d . . . . .
O49 O 0.1976(5) 0.2725(4) 0.1145(2) 0.0284(14) Uani 1 1 d . . . . .
O50 O 0.1275(5) 0.3804(4) 0.2099(2) 0.0265(14) Uani 1 1 d . . . . .
O51 O 0.2645(5) 0.4883(3) 0.3074(2) 0.0255(13) Uani 1 1 d . . . . .
O52 O 0.4676(5) 0.3800(4) 0.3196(2) 0.0254(13) Uani 1 1 d . . . . .
O53 O 0.4322(4) 0.2907(3) 0.2395(2) 0.0228(13) Uani 1 1 d . . . . .
O54 O 0.2739(4) 0.2889(3) 0.1891(2) 0.0241(13) Uani 1 1 d . . . . .
O55 O 0.2988(4) 0.3718(3) 0.2629(2) 0.0233(13) Uani 1 1 d . . . . .
O56 O 0.4010(5) 0.3961(3) 0.2075(2) 0.0242(13) Uani 1 1 d . . . . .
O57 O 0.5702(5) 0.4047(4) 0.2666(2) 0.0277(14) Uani 1 1 d . . . . .
O58 O 0.5408(5) 0.3043(4) 0.1767(2) 0.0256(13) Uani 1 1 d . . . . .
O59 O 0.3855(5) 0.3051(4) 0.1288(2) 0.0275(14) Uani 1 1 d . . . . .
O60 O 0.2267(5) 0.4030(4) 0.1551(2) 0.0278(14) Uani 1 1 d . . . . .
O61 O 0.2513(5) 0.4833(4) 0.2281(2) 0.0286(14) Uani 1 1 d . . . . .
O62 O 0.4394(5) 0.4836(4) 0.2891(2) 0.0269(14) Uani 1 1 d . . . . .
O63 O 0.5611(5) 0.4425(4) 0.1961(2) 0.0289(14) Uani 1 1 d . . . . .
O64 O 0.4021(5) 0.4427(4) 0.1440(2) 0.0305(15) Uani 1 1 d . . . . .
O65 O 0.4262(5) 0.5251(3) 0.2183(2) 0.0272(14) Uani 1 1 d . . . . .
O66 O 0.5971(5) 0.5469(4) 0.2680(3) 0.0361(17) Uani 1 1 d . . . . .
O67 O 0.5491(6) 0.3732(4) 0.1142(2) 0.0331(16) Uani 1 1 d . . . . .
O68 O 0.2748(6) 0.5420(4) 0.1624(3) 0.0343(16) Uani 1 1 d . . . . .
O1H O 0.6331(5) 0.1553(4) 0.2806(2) 0.0302(15) Uani 1 1 d . . . . .
O2H O 0.1447(5) 0.2513(4) 0.2478(2) 0.0286(14) Uani 1 1 d . . . . .
N101 N 0.9328(7) -0.0069(5) 0.2927(3) 0.036(2) Uiso 1 1 d . . . . .
C101 C 0.8651(9) 0.0193(6) 0.2627(4) 0.040(2) Uiso 1 1 d . . . . .
C102 C 0.9114(10) 0.0522(7) 0.2335(4) 0.047(3) Uiso 1 1 d . . . . .
C103 C 0.8353(12) 0.0790(9) 0.2071(5) 0.058(4) Uiso 1 1 d . . . . .
C104 C 0.8797(14) 0.1083(10) 0.1742(6) 0.072(5) Uiso 1 1 d . . . . .
C111 C 0.8760(8) -0.0246(6) 0.3242(3) 0.035(2) Uiso 1 1 d . . . . .
C112 C 0.9258(8) -0.0619(6) 0.3527(3) 0.034(2) Uiso 1 1 d . . . . .
C113 C 0.8605(8) -0.0740(6) 0.3831(3) 0.034(2) Uiso 1 1 d . . . . .
C114 C 0.9038(11) -0.1177(8) 0.4110(5) 0.054(3) Uiso 1 1 d . . . . .
C121 C 0.9788(8) -0.0692(6) 0.2710(4) 0.037(2) Uiso 1 1 d . . . . .
C122 C 0.9062(11) -0.1317(8) 0.2508(5) 0.055(3) Uiso 1 1 d . . . . .
C123 C 0.9594(11) -0.1914(8) 0.2310(5) 0.053(3) Uiso 1 1 d . . . . .
C124 C 0.8908(16) -0.2573(12) 0.2135(7) 0.084(6) Uiso 1 1 d . . . . .
C131 C 1.0155(8) 0.0469(6) 0.3141(3) 0.033(2) Uiso 1 1 d . . . . .
C132 C 0.9848(8) 0.1154(6) 0.3334(4) 0.036(2) Uiso 1 1 d . . . . .
C133 C 1.0043(9) 0.1302(7) 0.3795(4) 0.041(3) Uiso 1 1 d . . . . .
C134 C 0.9754(9) 0.2028(7) 0.3983(4) 0.044(3) Uiso 1 1 d . . . . .
N201 N 0.2312(6) 0.3959(4) 0.4593(3) 0.0276(16) Uiso 1 1 d . . . . .
C201 C 0.3360(8) 0.4192(6) 0.4695(3) 0.033(2) Uiso 1 1 d . . . . .
C202 C 0.3945(9) 0.3873(6) 0.4368(4) 0.039(2) Uiso 1 1 d . . . . .
C203 C 0.5000(11) 0.4164(8) 0.4476(5) 0.053(3) Uiso 1 1 d . . . . .
C204 C 0.5461(11) 0.3980(8) 0.4855(5) 0.057(4) Uiso 1 1 d . . . . .
C211 C 0.1856(7) 0.4183(5) 0.4218(3) 0.0291(19) Uiso 1 1 d . . . . .
C212 C 0.2011(8) 0.4942(6) 0.4239(3) 0.033(2) Uiso 1 1 d . . . . .
C213 C 0.1360(9) 0.5095(6) 0.3882(4) 0.039(2) Uiso 1 1 d . . . . .
C214 C 0.1566(10) 0.5806(8) 0.3838(4) 0.050(3) Uiso 1 1 d . . . . .
C221 C 0.1860(7) 0.4269(5) 0.4973(3) 0.0286(19) Uiso 1 1 d . . . . .
C222 C 0.0794(8) 0.4141(6) 0.4908(4) 0.036(2) Uiso 1 1 d . . . . .
C223 C 0.0403(9) 0.4221(7) 0.5324(4) 0.044(3) Uiso 1 1 d . . . . .
C224 C 0.0573(10) 0.3622(8) 0.5507(5) 0.051(3) Uiso 1 1 d . . . . .
C231 C 0.2146(8) 0.3187(6) 0.4482(3) 0.033(2) Uiso 1 1 d . . . . .
C232 C 0.2556(8) 0.2823(6) 0.4797(3) 0.034(2) Uiso 1 1 d . . . . .
C233 C 0.2309(8) 0.2063(6) 0.4644(4) 0.035(2) Uiso 1 1 d . . . . .
C234 C 0.2751(9) 0.1667(7) 0.4947(4) 0.043(3) Uiso 1 1 d . . . . .
N301 N 0.2687(6) -0.1311(5) 0.4627(3) 0.0322(18) Uiso 1 1 d . . . . .
C301 C 0.3354(9) -0.1880(6) 0.4625(4) 0.040(3) Uiso 1 1 d . . . . .
C302 C 0.4070(9) -0.1906(7) 0.4328(4) 0.044(3) Uiso 1 1 d . . . . .
C303 C 0.4678(9) -0.2486(7) 0.4349(4) 0.044(3) Uiso 1 1 d . . . . .
C304 C 0.4112(11) -0.3205(8) 0.4177(5) 0.055(3) Uiso 1 1 d . . . . .
C311 C 0.2179(8) -0.1352(6) 0.4201(3) 0.032(2) Uiso 1 1 d . . . . .
C312 C 0.1538(8) -0.1993(6) 0.4000(4) 0.038(2) Uiso 1 1 d . . . . .
C313 C 0.1166(9) -0.1968(6) 0.3568(4) 0.040(2) Uiso 1 1 d . . . . .
C314 C 0.0394(11) -0.2573(8) 0.3380(5) 0.056(4) Uiso 1 1 d . . . . .
C321 C 0.3211(8) -0.0600(6) 0.4768(3) 0.031(2) Uiso 1 1 d . . . . .
C322 C 0.3838(8) -0.0472(6) 0.5185(4) 0.037(2) Uiso 1 1 d . . . . .
C323 C 0.4124(9) 0.0303(6) 0.5341(4) 0.039(2) Uiso 1 1 d . . . . .
C324 C 0.3356(9) 0.0653(7) 0.5559(4) 0.042(3) Uiso 1 1 d . . . . .
C331 C 0.1997(8) -0.1415(6) 0.4914(3) 0.034(2) Uiso 1 1 d . . . . .
C332 C 0.1266(8) -0.0888(6) 0.4986(4) 0.038(2) Uiso 1 1 d . . . . .
C333 C 0.0511(9) -0.1160(7) 0.5202(4) 0.040(3) Uiso 1 1 d . . . . .
C334 C -0.0248(9) -0.0660(7) 0.5296(4) 0.043(3) Uiso 1 1 d . . . . .
N401 N -0.1611(8) 0.3829(6) 0.2116(3) 0.042(2) Uiso 1 1 d . . . . .
C401 C -0.0922(9) 0.4241(7) 0.1944(4) 0.040(3) Uiso 1 1 d . . . . .
C402 C -0.1391(11) 0.4771(8) 0.1745(5) 0.056(4) Uiso 1 1 d . . . . .
C403 C -0.0685(12) 0.5073(9) 0.1522(5) 0.061(4) Uiso 1 1 d . . . . .
C404 C 0.0158(17) 0.5490(12) 0.1787(7) 0.089(6) Uiso 1 1 d . . . . .
C411 C -0.2353(9) 0.3396(7) 0.1790(4) 0.044(3) Uiso 1 1 d . . . . .
C412 C -0.1991(11) 0.2923(8) 0.1439(5) 0.055(3) Uiso 1 1 d . . . . .
C413 C -0.2838(12) 0.2517(9) 0.1141(5) 0.058(4) Uiso 1 1 d . . . . .
C414 C -0.2441(14) 0.2045(11) 0.0783(6) 0.074(5) Uiso 1 1 d . . . . .
C421 C -0.1018(10) 0.3361(7) 0.2320(4) 0.048(3) Uiso 1 1 d . . . . .
C422 C -0.1585(12) 0.2851(9) 0.2496(5) 0.061(4) Uiso 1 1 d . . . . .
C423 C -0.0916(13) 0.2551(10) 0.2796(6) 0.067(4) Uiso 1 1 d . . . . .
C424 C -0.0552(15) 0.3087(11) 0.3186(7) 0.081(5) Uiso 1 1 d . . . . .
C431 C -0.2137(11) 0.4289(8) 0.2423(5) 0.052(3) Uiso 1 1 d . . . . .
C432 C -0.1471(14) 0.4718(10) 0.2791(6) 0.073(5) Uiso 1 1 d . . . . .
C433 C -0.188(3) 0.5365(19) 0.2995(11) 0.142(12) Uiso 1 1 d . . . . .
C434 C -0.117(2) 0.5768(14) 0.3363(8) 0.105(8) Uiso 1 1 d . . . . .
N501 N 0.4609(8) 0.7143(6) 0.2450(3) 0.043(2) Uiso 1 1 d . . . . .
C501 C 0.5106(11) 0.6648(8) 0.2147(5) 0.056(4) Uiso 1 1 d . . . . .
C502 C 0.5782(14) 0.6964(10) 0.1927(6) 0.073(5) Uiso 1 1 d . . . . .
C503 C 0.618(2) 0.6433(16) 0.1630(9) 0.117(9) Uiso 1 1 d . . . . .
C504 C 0.6745(19) 0.5963(14) 0.1783(8) 0.101(7) Uiso 1 1 d . . . . .
C511 C 0.4029(10) 0.7611(7) 0.2223(4) 0.046(3) Uiso 1 1 d . . . . .
C512 C 0.3153(14) 0.7213(10) 0.1922(6) 0.073(5) Uiso 1 1 d . . . . .
C513 C 0.2673(14) 0.7662(10) 0.1687(6) 0.070(5) Uiso 1 1 d . . . . .
C514 C 0.1757(18) 0.7289(13) 0.1443(8) 0.098(7) Uiso 1 1 d . . . . .
C521 C 0.5325(12) 0.7611(9) 0.2777(5) 0.059(4) Uiso 1 1 d . . . . .
C522 C 0.5907(16) 0.7248(12) 0.3082(7) 0.083(6) Uiso 1 1 d . . . . .
C523 C 0.6773(16) 0.7730(12) 0.3314(7) 0.085(6) Uiso 1 1 d . . . . .
C524 C 0.756(3) 0.757(2) 0.3078(12) 0.152(13) Uiso 1 1 d . . . . .
C531 C 0.3983(9) 0.6714(7) 0.2638(4) 0.042(3) Uiso 1 1 d . . . . .
C532 C 0.3456(11) 0.7130(8) 0.2954(5) 0.052(3) Uiso 1 1 d . . . . .
C533 C 0.2683(10) 0.6657(8) 0.3040(4) 0.050(3) Uiso 1 1 d . . . . .
C534 C 0.1850(12) 0.6494(9) 0.2701(5) 0.059(4) Uiso 1 1 d . . . . .
N601 N 0.2545(14) -0.0371(10) 0.0646(6) 0.089(3) Uiso 1 1 d . U . . .
C601 C 0.3404(14) 0.0093(10) 0.0887(6) 0.070(3) Uiso 1 1 d . U . . .
C602 C 0.4271(14) 0.0081(10) 0.0698(6) 0.072(3) Uiso 1 1 d . U . . .
C603 C 0.5056(14) 0.0518(10) 0.0966(6) 0.073(4) Uiso 1 1 d . U . . .
C604 C 0.5986(19) 0.0569(13) 0.0841(8) 0.099(6) Uiso 1 1 d . U . . .
C611 C 0.2543(18) -0.0416(13) 0.0136(8) 0.096(4) Uiso 1 1 d . U . . .
C612 C 0.2299(18) 0.0289(13) 0.0077(7) 0.093(4) Uiso 1 1 d . U . . .
C613 C 0.187(2) 0.0790(15) -0.0152(9) 0.106(5) Uiso 1 1 d . U . . .
C614 C 0.202(2) 0.0876(15) -0.0525(9) 0.113(7) Uiso 1 1 d . U . . .
C621 C 0.2948(18) -0.1280(13) 0.0637(8) 0.103(4) Uiso 1 1 d D U . . .
C622 C 0.2171(18) -0.1828(13) 0.0384(9) 0.120(5) Uiso 1 1 d D U . . .
C623 C 0.277(2) -0.2432(14) 0.0440(10) 0.130(6) Uiso 1 1 d D U . . .
C624 C 0.189(2) -0.2960(18) 0.0271(12) 0.158(9) Uiso 1 1 d D U . . .
C631 C 0.1633(19) -0.0347(14) 0.0785(8) 0.098(4) Uiso 1 1 d . U . . .
C632 C 0.1639(18) -0.0528(13) 0.1133(8) 0.097(4) Uiso 1 1 d . U . . .
C633 C 0.0469(17) -0.0633(12) 0.1238(7) 0.088(4) Uiso 1 1 d . U . . .
C634 C 0.0552(17) -0.0929(12) 0.1560(7) 0.090(5) Uiso 1 1 d . U . . .
N701 N 0.3016(17) 0.3742(13) 0.0253(8) 0.117(4) Uiso 1 1 d . U . . .
C701 C 0.272(2) 0.3702(16) -0.0182(9) 0.116(4) Uiso 1 1 d . U . . .
C702 C 0.195(2) 0.3175(16) -0.0369(9) 0.119(5) Uiso 1 1 d . U . . .
C703 C 0.161(2) 0.3283(17) -0.0843(10) 0.126(6) Uiso 1 1 d . U . . .
C704 C 0.080(2) 0.2759(18) -0.1026(10) 0.135(8) Uiso 1 1 d . U . . .
C711 C 0.226(2) 0.3872(17) 0.0517(10) 0.120(5) Uiso 1 1 d . U . . .
C712 C 0.176(3) 0.4496(18) 0.0469(11) 0.134(5) Uiso 1 1 d . U . . .
C713 C 0.102(3) 0.4615(19) 0.0715(11) 0.136(6) Uiso 1 1 d . U . . .
C714 C 0.059(3) 0.532(2) 0.0699(12) 0.154(9) Uiso 1 1 d . U . . .
C721 C 0.342(2) 0.3062(17) 0.0317(10) 0.123(5) Uiso 1 1 d . U . . .
C722 C 0.423(2) 0.2854(18) 0.0088(11) 0.135(5) Uiso 1 1 d . U . . .
C723 C 0.434(3) 0.181(2) 0.0053(12) 0.144(9) Uiso 1 1 d . U . . .
C724 C 0.489(3) 0.230(2) 0.0321(11) 0.141(6) Uiso 1 1 d . U . . .
C731 C 0.390(2) 0.4321(18) 0.0455(10) 0.135(5) Uiso 1 1 d D U . . .
C732 C 0.490(2) 0.4188(19) 0.0331(11) 0.155(6) Uiso 1 1 d D U . . .
C733 C 0.588(2) 0.460(2) 0.0473(12) 0.165(7) Uiso 1 1 d D U . . .
C734 C 0.693(2) 0.449(2) 0.0624(12) 0.160(9) Uiso 1 1 d D U . . .
C11 C 0.2435(10) -0.2825(7) 0.5538(4) 0.045(3) Uiso 1 1 d . . . . .
C12 C 0.2393(11) -0.3309(8) 0.5798(5) 0.052(3) Uiso 1 1 d . . . . .
Cl11 Cl 0.2149(3) -0.32405(19) 0.50067(11) 0.0515(7) Uiso 1 1 d . . . . .
Cl12 Cl 0.1221(6) -0.3700(7) 0.5764(4) 0.039(3) Uiso 0.59(7) 1 d . . P A .
Cl13 Cl 0.1309(10) -0.3833(12) 0.5679(8) 0.048(3) Uiso 0.41(7) 1 d . . P A 1
C21 C 0.3748(15) -0.5120(11) 0.6247(6) 0.076(5) Uiso 1 1 d . . . . .
C22 C 0.3791(10) -0.5812(7) 0.6313(4) 0.048(3) Uiso 1 1 d . . . . .
Cl21 Cl 0.2488(9) -0.4944(4) 0.6108(5) 0.050(3) Uiso 0.45(4) 1 d . . P B .
Cl23 Cl 0.2679(7) -0.4952(3) 0.5993(4) 0.046(3) Uiso 0.55(4) 1 d . . P B 2
Cl22 Cl 0.3501(8) -0.6375(6) 0.5801(4) 0.050(3) Uiso 0.40(3) 1 d . . P C .
Cl24 Cl 0.3317(5) -0.6532(4) 0.5900(3) 0.049(2) Uiso 0.60(3) 1 d . . P C 3
C31 C 1.0396(19) 0.1649(14) 0.0706(8) 0.103(7) Uiso 1 1 d . . . . .
C32 C 1.019(2) 0.2187(16) 0.0489(9) 0.119(9) Uiso 1 1 d . . . . .
Cl31 Cl 0.9692(5) 0.0843(3) 0.0473(2) 0.0967(17) Uiso 1 1 d . . . . .
Cl32 Cl 1.0311(7) 0.2094(5) -0.0030(3) 0.095(3) Uiso 0.681(17) 1 d . . P D .
Cl33 Cl 0.9619(14) 0.2137(10) 0.0081(6) 0.088(7) Uiso 0.319(17) 1 d . . P D 4
C41 C 0.423(2) 0.1292(16) -0.1307(9) 0.115(9) Uiso 1 1 d . . . . .
C42 C 0.349(2) 0.1091(18) -0.1590(10) 0.130(11) Uiso 1 1 d . . . . .
Cl41 Cl 0.4672(15) 0.2049(10) -0.1029(6) 0.123(7) Uiso 0.46(2) 1 d . . P E .
Cl43 Cl 0.3971(8) 0.2203(6) -0.1046(3) 0.085(4) Uiso 0.54(2) 1 d . . P E 5
Cl42 Cl 0.2466(13) 0.1578(11) -0.1430(6) 0.098(7) Uiso 0.37(2) 1 d . . P F .
Cl44 Cl 0.2277(8) 0.1072(7) -0.1510(3) 0.101(4) Uiso 0.63(2) 1 d . . P F 6

loop_
_atom_site_aniso_label
_atom_site_aniso_U_11
_atom_site_aniso_U_22
_atom_site_aniso_U_33
_atom_site_aniso_U_23
_atom_site_aniso_U_13
_atom_site_aniso_U_12
W1 0.01842(15) 0.02032(16) 0.02570(17) 0.00646(13) 0.00348(13) 0.00430(12)
W2 0.01769(15) 0.02089(17) 0.02631(17) 0.00586(13) 0.00109(13) 0.00178(12)
W3 0.02039(16) 0.02159(17) 0.02502(17) 0.00256(13) 0.00261(13) 0.00256(13)
W4 0.01741(15) 0.01979(16) 0.02799(18) 0.00560(13) 0.00411(13) 0.00384(12)
W5 0.01777(15) 0.02308(17) 0.02656(18) 0.00677(14) 0.00012(13) 0.00342(12)
W6 0.02372(17) 0.02573(18) 0.02339(17) 0.00301(14) 0.00000(13) 0.00689(14)
W7 0.02420(17) 0.02249(17) 0.02726(18) 0.00952(14) 0.00829(14) 0.00616(13)
W8 0.01850(15) 0.01848(16) 0.03063(19) 0.00613(14) 0.00308(13) 0.00029(12)
W9 0.02010(16) 0.02067(16) 0.02895(18) 0.00979(14) 0.00420(13) 0.00400(12)
W10 0.01864(16) 0.02173(17) 0.03157(19) 0.00831(14) -0.00079(13) 0.00110(12)
W11 0.02063(16) 0.02484(18) 0.03097(19) 0.00891(15) 0.00598(14) 0.00512(13)
W12 0.02646(18) 0.02677(19) 0.02409(18) 0.00335(14) 0.00243(14) 0.00346(14)
W13 0.02152(16) 0.02541(18) 0.02783(18) 0.00656(14) -0.00166(14) 0.00320(13)
W14 0.02166(16) 0.02159(17) 0.03066(19) 0.00607(14) 0.00303(14) 0.00582(13)
W15 0.02270(17) 0.02231(17) 0.02815(18) 0.00146(14) 0.00146(14) 0.00114(13)
W16 0.02203(16) 0.01869(17) 0.0339(2) 0.00733(14) 0.00175(14) -0.00062(13)
W17 0.02591(18) 0.02566(18) 0.03040(19) 0.01048(15) 0.00776(15) 0.00295(14)
W18 0.02482(17) 0.02160(17) 0.0334(2) 0.01127(15) 0.00237(15) 0.00342(13)
Cu1 0.0189(5) 0.0225(5) 0.0292(6) 0.0091(5) 0.0029(4) 0.0031(4)
Mn1 0.0212(6) 0.0215(6) 0.0273(7) 0.0061(5) 0.0047(5) 0.0034(5)
Mn2 0.0214(6) 0.0217(7) 0.0291(7) 0.0053(5) 0.0003(5) 0.0021(5)
Mn3 0.0216(6) 0.0235(7) 0.0270(7) 0.0048(5) 0.0035(5) 0.0027(5)
Mn4 0.0206(6) 0.0228(7) 0.0285(7) 0.0042(6) 0.0008(5) 0.0016(5)
Si1 0.0157(10) 0.0159(10) 0.0222(11) 0.0055(9) 0.0020(8) 0.0011(8)
Si2 0.0171(10) 0.0173(11) 0.0245(12) 0.0059(9) 0.0024(9) 0.0010(8)
O1 0.021(3) 0.021(3) 0.026(3) 0.008(3) 0.001(2) 0.006(2)
O2 0.022(3) 0.021(3) 0.030(3) 0.010(3) 0.004(3) 0.003(2)
O3 0.025(3) 0.032(4) 0.028(3) 0.004(3) 0.006(3) 0.001(3)
O4 0.022(3) 0.026(3) 0.032(3) 0.013(3) 0.008(3) 0.006(2)
O5 0.019(3) 0.029(3) 0.031(3) 0.007(3) 0.000(3) 0.005(3)
O6 0.025(3) 0.021(3) 0.031(3) 0.004(3) 0.001(3) -0.002(2)
O7 0.026(3) 0.027(3) 0.031(4) 0.008(3) 0.003(3) 0.007(3)
O8 0.025(3) 0.038(4) 0.029(4) 0.006(3) 0.004(3) 0.003(3)
O9 0.031(4) 0.029(4) 0.035(4) 0.006(3) 0.001(3) 0.004(3)
O10 0.021(3) 0.024(3) 0.033(4) 0.009(3) 0.001(3) 0.001(2)
O11 0.024(3) 0.031(4) 0.041(4) 0.004(3) 0.001(3) 0.001(3)
O12 0.029(3) 0.033(4) 0.031(4) 0.010(3) 0.000(3) 0.009(3)
O13 0.020(3) 0.019(3) 0.024(3) -0.001(2) 0.007(2) 0.002(2)
O14 0.020(3) 0.025(3) 0.026(3) 0.005(3) 0.004(2) 0.002(2)
O15 0.018(3) 0.023(3) 0.030(3) 0.004(3) 0.006(2) 0.003(2)
O16 0.015(3) 0.026(3) 0.033(4) 0.007(3) 0.006(2) 0.001(2)
O17 0.020(3) 0.029(3) 0.026(3) 0.000(3) 0.004(2) 0.003(2)
O18 0.020(3) 0.027(3) 0.022(3) 0.007(3) -0.001(2) 0.003(2)
O19 0.014(3) 0.026(3) 0.023(3) 0.006(3) 0.002(2) 0.003(2)
O20 0.020(3) 0.018(3) 0.026(3) 0.001(2) 0.006(2) 0.001(2)
O21 0.019(3) 0.018(3) 0.031(3) 0.001(3) 0.005(2) -0.001(2)
O22 0.019(3) 0.021(3) 0.025(3) 0.011(2) 0.005(2) 0.006(2)
O23 0.016(3) 0.022(3) 0.032(3) 0.008(3) 0.006(2) 0.001(2)
O24 0.017(3) 0.017(3) 0.037(4) 0.003(3) 0.008(3) 0.006(2)
O25 0.022(3) 0.021(3) 0.030(3) 0.007(3) 0.004(3) 0.003(2)
O26 0.023(3) 0.021(3) 0.029(3) 0.008(3) 0.003(3) 0.004(2)
O27 0.021(3) 0.024(3) 0.029(3) 0.006(3) 0.003(2) 0.002(2)
O28 0.024(3) 0.024(3) 0.022(3) 0.007(2) 0.002(2) 0.008(2)
O29 0.021(3) 0.021(3) 0.036(4) 0.012(3) 0.002(3) 0.002(2)
O30 0.021(3) 0.022(3) 0.032(4) 0.007(3) 0.003(3) 0.003(2)
O31 0.020(3) 0.022(3) 0.035(4) 0.012(3) 0.005(3) 0.009(2)
O32 0.039(4) 0.031(4) 0.033(4) 0.014(3) 0.011(3) 0.007(3)
O33 0.025(3) 0.025(3) 0.042(4) 0.001(3) 0.005(3) -0.001(3)
O34 0.029(4) 0.033(4) 0.036(4) 0.012(3) 0.006(3) 0.005(3)
O35 0.023(3) 0.022(3) 0.029(3) 0.013(3) 0.002(3) 0.005(2)
O36 0.025(3) 0.018(3) 0.028(3) 0.013(2) 0.005(3) 0.004(2)
O37 0.027(3) 0.026(3) 0.028(3) -0.005(3) 0.001(3) 0.001(3)
O38 0.026(3) 0.025(3) 0.032(4) 0.011(3) 0.004(3) 0.003(3)
O39 0.023(3) 0.023(3) 0.029(3) 0.006(3) 0.005(3) 0.007(2)
O40 0.023(3) 0.027(3) 0.029(3) 0.006(3) 0.007(3) -0.001(3)
O41 0.024(3) 0.048(5) 0.039(4) 0.008(4) -0.004(3) 0.005(3)
O42 0.026(3) 0.037(4) 0.048(5) 0.019(4) 0.007(3) 0.006(3)
O43 0.035(4) 0.035(4) 0.033(4) 0.006(3) 0.003(3) 0.001(3)
O44 0.026(3) 0.039(4) 0.039(4) 0.012(3) -0.005(3) 0.002(3)
O45 0.024(3) 0.033(4) 0.044(4) 0.019(3) 0.002(3) 0.006(3)
O46 0.028(3) 0.030(4) 0.035(4) 0.006(3) 0.000(3) -0.004(3)
O47 0.019(3) 0.026(3) 0.033(4) 0.009(3) -0.001(3) -0.001(2)
O48 0.022(3) 0.025(3) 0.028(3) 0.005(3) 0.001(3) 0.000(2)
O49 0.031(3) 0.029(4) 0.023(3) 0.006(3) -0.004(3) 0.002(3)
O50 0.022(3) 0.024(3) 0.033(4) 0.008(3) -0.002(3) 0.001(2)
O51 0.028(3) 0.022(3) 0.026(3) 0.005(3) 0.005(3) 0.001(3)
O52 0.019(3) 0.027(3) 0.029(3) 0.005(3) 0.004(2) 0.001(2)
O53 0.020(3) 0.018(3) 0.028(3) 0.004(2) 0.003(2) 0.000(2)
O54 0.016(3) 0.023(3) 0.032(3) 0.006(3) 0.002(2) 0.000(2)
O55 0.021(3) 0.020(3) 0.029(3) 0.006(3) 0.003(2) 0.004(2)
O56 0.022(3) 0.024(3) 0.027(3) 0.006(3) 0.005(3) 0.003(2)
O57 0.020(3) 0.030(4) 0.037(4) 0.015(3) 0.005(3) 0.004(3)
O58 0.019(3) 0.027(3) 0.034(4) 0.013(3) 0.005(3) 0.002(2)
O59 0.033(4) 0.023(3) 0.026(3) 0.008(3) 0.002(3) 0.002(3)
O60 0.028(3) 0.030(4) 0.026(3) 0.009(3) -0.003(3) 0.005(3)
O61 0.026(3) 0.023(3) 0.037(4) 0.007(3) 0.007(3) 0.003(3)
O62 0.026(3) 0.023(3) 0.034(4) 0.011(3) 0.004(3) 0.001(3)
O63 0.025(3) 0.026(3) 0.037(4) 0.011(3) 0.003(3) 0.003(3)
O64 0.028(3) 0.030(4) 0.036(4) 0.015(3) 0.004(3) 0.002(3)
O65 0.028(3) 0.016(3) 0.037(4) 0.008(3) 0.002(3) 0.000(2)
O66 0.031(4) 0.031(4) 0.045(4) 0.008(3) 0.007(3) -0.006(3)
O67 0.038(4) 0.031(4) 0.035(4) 0.016(3) 0.010(3) 0.008(3)
O68 0.035(4) 0.024(3) 0.047(5) 0.015(3) 0.005(3) 0.003(3)
O1H 0.028(3) 0.026(3) 0.036(4) 0.009(3) -0.002(3) 0.007(3)
O2H 0.033(4) 0.025(3) 0.028(3) 0.008(3) 0.001(3) 0.008(3)

loop_
_atom_type_symbol
_atom_type_description
_atom_type_scat_dispersion_real
_atom_type_scat_dispersion_imag
_atom_type_scat_source
W W -0.8490 6.8722 'International Tables Vol C Tables 4.2.6.8 and 6.1.1.4'
Cu Cu 0.3201 1.2651 'International Tables Vol C Tables 4.2.6.8 and 6.1.1.4'
Mn Mn 0.3368 0.7283 'International Tables Vol C Tables 4.2.6.8 and 6.1.1.4'
Si Si 0.0817 0.0704 'International Tables Vol C Tables 4.2.6.8 and 6.1.1.4'
O O 0.0106 0.0060 'International Tables Vol C Tables 4.2.6.8 and 6.1.1.4'
N N 0.0061 0.0033 'International Tables Vol C Tables 4.2.6.8 and 6.1.1.4'
C C 0.0033 0.0016 'International Tables Vol C Tables 4.2.6.8 and 6.1.1.4'
Cl Cl 0.1484 0.1585 'International Tables Vol C Tables 4.2.6.8 and 6.1.1.4'

loop_
_geom_angle_atom_site_label_1
_geom_angle_atom_site_label_2
_geom_angle_atom_site_label_3
_geom_angle
O7 W1 O18 102.6(3)
O7 W1 O13 97.6(3)
O18 W1 O13 159.7(3)
O7 W1 O1 95.9(3)
O18 W1 O1 90.1(3)
O13 W1 O1 89.9(3)
O7 W1 O23 101.9(3)
O18 W1 O23 85.7(3)
O13 W1 O23 88.1(3)
O1 W1 O23 162.2(3)
O7 W1 O19 168.4(3)
O18 W1 O19 86.8(3)
O13 W1 O19 73.5(2)
O1 W1 O19 77.2(3)
O23 W1 O19 85.3(3)
O8 W2 O24 103.5(3)
O8 W2 O14 102.2(3)
O24 W2 O14 86.9(3)
O8 W2 O13 97.8(3)
O24 W2 O13 89.5(3)
O14 W2 O13 160.0(3)
O8 W2 O2 94.7(3)
O24 W2 O2 161.8(3)
O14 W2 O2 87.8(3)
O13 W2 O2 89.5(3)
O8 W2 O19 167.0(3)
O24 W2 O19 85.8(3)
O14 W2 O19 87.1(3)
O13 W2 O19 73.0(2)
O2 W2 O19 76.5(3)
O9 W3 O3 100.2(3)
O9 W3 O14 102.0(3)
O3 W3 O14 92.7(3)
O9 W3 O15 98.6(3)
O3 W3 O15 91.3(3)
O14 W3 O15 158.0(3)
O9 W3 O25 101.2(3)
O3 W3 O25 158.5(3)
O14 W3 O25 83.9(3)
O15 W3 O25 84.5(3)
O9 W3 O20 172.6(3)
O3 W3 O20 77.1(3)
O14 W3 O20 85.1(3)
O15 W3 O20 74.7(3)
O25 W3 O20 81.5(3)
O9 W3 Mn1 133.2(3)
O3 W3 Mn1 33.3(2)
O14 W3 Mn1 89.2(2)
O15 W3 Mn1 82.4(2)
O25 W3 Mn1 125.2(2)
O20 W3 Mn1 43.75(16)
O10 W4 O4 100.5(3)
O10 W4 O26 101.7(3)
O4 W4 O26 157.5(3)
O10 W4 O15 98.4(3)
O4 W4 O15 91.0(3)
O26 W4 O15 89.1(3)
O10 W4 O16 101.7(3)
O4 W4 O16 88.4(3)
O26 W4 O16 83.8(3)
O15 W4 O16 159.7(3)
O10 W4 O20 172.6(3)
O4 W4 O20 76.6(3)
O26 W4 O20 81.7(3)
O15 W4 O20 75.1(2)
O16 W4 O20 85.1(2)
O10 W4 Mn1 133.2(2)
O4 W4 Mn1 33.0(2)
O26 W4 Mn1 125.0(2)
O15 W4 Mn1 82.3(2)
O16 W4 Mn1 86.3(2)
O20 W4 Mn1 43.54(16)
O11 W5 O5 100.5(3)
O11 W5 O16 102.4(3)
O5 W5 O16 94.3(3)
O11 W5 O17 98.5(3)
O5 W5 O17 87.9(3)
O16 W5 O17 158.2(3)
O11 W5 O27 101.6(3)
O5 W5 O27 157.5(3)
O16 W5 O27 85.1(3)
O17 W5 O27 84.8(3)
O11 W5 O21 170.4(3)
O5 W5 O21 77.1(3)
O16 W5 O21 87.1(3)
O17 W5 O21 72.2(3)
O27 W5 O21 80.4(2)
O11 W5 Mn2 133.8(3)
O5 W5 Mn2 33.4(2)
O16 W5 Mn2 89.1(2)
O17 W5 Mn2 80.7(2)
O27 W5 Mn2 124.11(19)
O21 W5 Mn2 43.72(16)
O12 W6 O28 102.9(3)
O12 W6 O17 99.8(3)
O28 W6 O17 96.4(3)
O12 W6 O18 100.9(3)
O28 W6 O18 87.9(3)
O17 W6 O18 157.4(3)
O12 W6 O6 96.7(3)
O28 W6 O6 159.2(3)
O17 W6 O6 86.7(3)
O18 W6 O6 81.7(3)
O12 W6 O21 169.1(3)
O28 W6 O21 87.3(3)
O17 W6 O21 74.9(3)
O18 W6 O21 83.2(3)
O6 W6 O21 73.7(3)
O32 W7 O29 99.5(3)
O32 W7 O23 102.0(3)
O29 W7 O23 92.6(3)
O32 W7 O31 99.6(3)
O29 W7 O31 91.0(3)
O23 W7 O31 157.2(3)
O32 W7 O28 102.0(3)
O29 W7 O28 158.4(3)
O23 W7 O28 83.2(3)
O31 W7 O28 85.3(3)
O32 W7 O22 170.4(3)
O29 W7 O22 74.7(3)
O23 W7 O22 86.1(2)
O31 W7 O22 73.1(3)
O28 W7 O22 83.9(3)
O33 W8 O25 102.1(3)
O33 W8 O30 100.7(3)
O25 W8 O30 93.1(3)
O33 W8 O24 101.8(3)
O25 W8 O24 86.3(3)
O30 W8 O24 157.1(3)
O33 W8 O29 99.2(3)
O25 W8 O29 158.2(3)
O30 W8 O29 87.2(3)
O24 W8 O29 85.1(3)
O33 W8 O22 169.1(3)
O25 W8 O22 87.0(3)
O30 W8 O22 72.5(3)
O24 W8 O22 84.6(2)
O29 W8 O22 72.3(2)
O34 W9 O27 103.1(3)
O34 W9 O26 102.2(3)
O27 W9 O26 87.5(3)
O34 W9 O31 99.4(3)
O27 W9 O31 92.0(3)
O26 W9 O31 157.9(3)
O34 W9 O30 97.8(3)
O27 W9 O30 159.1(3)
O26 W9 O30 87.3(3)
O31 W9 O30 85.4(3)
O34 W9 O22 167.6(3)
O27 W9 O22 87.3(3)
O26 W9 O22 84.8(3)
O31 W9 O22 73.1(2)
O30 W9 O22 72.1(3)
O41 W10 O57 103.6(4)
O41 W10 O52 102.4(3)
O57 W10 O52 86.9(3)
O41 W10 O47 97.8(3)
O57 W10 O47 90.0(3)
O52 W10 O47 159.8(3)
O41 W10 O35 94.9(4)
O57 W10 O35 161.5(3)
O52 W10 O35 88.0(3)
O47 W10 O35 88.6(3)
O41 W10 O53 167.0(3)
O57 W10 O53 86.1(3)
O52 W10 O53 86.5(3)
O47 W10 O53 73.4(3)
O35 W10 O53 75.8(3)
O41 W10 Mn2 64.9(3)
O57 W10 Mn2 164.9(2)
O52 W10 Mn2 104.6(2)
O47 W10 Mn2 82.4(2)
O35 W10 Mn2 31.95(19)
O53 W10 Mn2 103.94(17)
O42 W11 O58 102.8(3)
O42 W11 O48 103.4(3)
O58 W11 O48 87.3(3)
O42 W11 O47 96.9(3)
O58 W11 O47 89.3(3)
O48 W11 O47 159.6(3)
O42 W11 O36 95.1(3)
O58 W11 O36 162.2(3)
O48 W11 O36 88.1(3)
O47 W11 O36 89.0(3)
O42 W11 O53 167.1(3)
O58 W11 O53 85.7(3)
O48 W11 O53 86.5(3)
O47 W11 O53 73.2(3)
O36 W11 O53 76.8(3)
O43 W12 O37 100.1(3)
O43 W12 O49 99.3(3)
O37 W12 O49 90.7(3)
O43 W12 O48 101.3(3)
O37 W12 O48 89.7(3)
O49 W12 O48 159.0(3)
O43 W12 O59 101.1(3)
O37 W12 O59 158.7(3)
O49 W12 O59 88.2(3)
O48 W12 O59 83.9(3)
O43 W12 O54 172.7(3)
O37 W12 O54 76.2(3)
O49 W12 O54 74.6(3)
O48 W12 O54 85.1(3)
O59 W12 O54 83.0(3)
O43 W12 Mn4 133.0(3)
O37 W12 Mn4 33.3(2)
O49 W12 Mn4 81.0(2)
O48 W12 Mn4 87.8(2)
O59 W12 Mn4 125.8(2)
O54 W12 Mn4 42.86(17)
O44 W13 O38 100.2(3)
O44 W13 O50 102.5(3)
O38 W13 O50 92.1(3)
O44 W13 O49 99.1(3)
O38 W13 O49 89.9(3)
O50 W13 O49 157.5(3)
O44 W13 O60 100.5(3)
O38 W13 O60 159.2(3)
O50 W13 O60 84.2(3)
O49 W13 O60 86.0(3)
O44 W13 O54 171.5(3)
O38 W13 O54 76.2(3)
O50 W13 O54 85.4(3)
O49 W13 O54 73.3(3)
O60 W13 O54 83.1(3)
O44 W13 Mn4 133.1(3)
O38 W13 Mn4 33.1(2)
O50 W13 Mn4 88.2(2)
O49 W13 Mn4 81.3(2)
O60 W13 Mn4 126.1(2)
O54 W13 Mn4 43.05(16)
O45 W14 O39 99.6(3)
O45 W14 O51 100.6(3)
O39 W14 O51 91.5(3)
O45 W14 O50 101.2(3)
O39 W14 O50 89.8(3)
O51 W14 O50 157.7(3)
O45 W14 O61 102.4(3)
O39 W14 O61 157.8(3)
O51 W14 O61 87.5(3)
O50 W14 O61 83.0(3)
O45 W14 O55 172.5(3)
O39 W14 O55 75.7(3)
O51 W14 O55 74.0(3)
O50 W14 O55 84.7(3)
O61 W14 O55 82.7(3)
O45 W14 Mn3 132.2(3)
O39 W14 Mn3 32.9(2)
O51 W14 Mn3 82.0(2)
O50 W14 Mn3 87.1(2)
O61 W14 Mn3 125.3(2)
O55 W14 Mn3 42.81(17)
O46 W15 O40 100.9(3)
O46 W15 O51 99.2(3)
O40 W15 O51 91.9(3)
O46 W15 O52 102.0(3)
O40 W15 O52 90.6(3)
O51 W15 O52 157.7(3)
O46 W15 O62 100.9(3)
O40 W15 O62 158.1(3)
O51 W15 O62 86.6(3)
O52 W15 O62 82.8(3)
O46 W15 O55 173.0(3)
O40 W15 O55 76.0(3)
O51 W15 O55 74.7(3)
O52 W15 O55 84.4(3)
O62 W15 O55 82.5(3)
O46 W15 Mn3 133.7(3)
O40 W15 Mn3 33.2(2)
O51 W15 Mn3 82.1(2)
O52 W15 Mn3 88.1(2)
O62 W15 Mn3 125.3(2)
O55 W15 Mn3 42.85(17)
O66 W16 O62 101.6(4)
O66 W16 O65 98.8(3)
O62 W16 O65 92.2(3)
O66 W16 O63 99.8(3)
O62 W16 O63 158.2(3)
O65 W16 O63 88.4(3)
O66 W16 O57 102.1(4)
O62 W16 O57 85.0(3)
O65 W16 O57 159.1(3)
O63 W16 O57 86.6(3)
O66 W16 O56 169.0(3)
O62 W16 O56 86.7(3)
O65 W16 O56 73.4(3)
O63 W16 O56 72.6(3)
O57 W16 O56 85.7(3)
O67 W17 O59 101.9(4)
O67 W17 O64 99.1(3)
O59 W17 O64 89.8(3)
O67 W17 O63 100.4(4)
O59 W17 O63 157.4(3)
O64 W17 O63 89.8(3)
O67 W17 O58 100.5(3)
O59 W17 O58 84.5(3)
O64 W17 O58 160.4(3)
O63 W17 O58 88.4(3)
O67 W17 O56 170.6(3)
O59 W17 O56 84.9(3)
O64 W17 O56 74.2(3)
O63 W17 O56 73.3(3)
O58 W17 O56 86.6(3)
O68 W18 O60 102.7(3)
O68 W18 O61 103.3(4)
O60 W18 O61 88.1(3)
O68 W18 O65 98.9(3)
O60 W18 O65 158.2(3)
O61 W18 O65 88.8(3)
O68 W18 O64 98.8(3)
O60 W18 O64 89.4(3)
O61 W18 O64 157.8(3)
O65 W18 O64 85.4(3)
O68 W18 O56 167.2(3)
O60 W18 O56 86.6(3)
O61 W18 O56 85.6(3)
O65 W18 O56 71.7(3)
O64 W18 O56 72.2(3)
O35 Cu1 O2 178.9(3)
O35 Cu1 O36 86.7(3)
O2 Cu1 O36 94.5(3)
O35 Cu1 O1 92.9(3)
O2 Cu1 O1 86.0(3)
O36 Cu1 O1 179.4(3)
O35 Cu1 O53 76.4(3)
O2 Cu1 O53 103.7(3)
O36 Cu1 O53 77.8(2)
O1 Cu1 O53 102.5(3)
O35 Cu1 O19 103.2(2)
O2 Cu1 O19 76.6(2)
O36 Cu1 O19 103.5(2)
O1 Cu1 O19 76.2(2)
O53 Cu1 O19 178.7(2)
O36 Mn1 O3 92.4(3)
O36 Mn1 O4 177.3(3)
O3 Mn1 O4 89.0(3)
O36 Mn1 O1H 90.7(3)
O3 Mn1 O1H 176.8(3)
O4 Mn1 O1H 87.9(3)
O36 Mn1 O20 102.8(3)
O3 Mn1 O20 80.3(3)
O4 Mn1 O20 79.7(3)
O1H Mn1 O20 98.0(3)
O36 Mn1 W3 98.8(2)
O3 Mn1 W3 32.7(2)
O4 Mn1 W3 83.7(2)
O1H Mn1 W3 145.5(2)
O20 Mn1 W3 47.58(17)
O36 Mn1 W4 150.0(2)
O3 Mn1 W4 83.8(2)
O4 Mn1 W4 32.4(2)
O1H Mn1 W4 93.0(2)
O20 Mn1 W4 47.22(17)
W3 Mn1 W4 63.09(3)
O35 Mn2 O5 175.2(3)
O35 Mn2 O1H 92.5(3)
O5 Mn2 O1H 87.4(3)
O35 Mn2 O6 89.8(3)
O5 Mn2 O6 90.4(3)
O1H Mn2 O6 177.4(3)
O35 Mn2 O21 103.5(3)
O5 Mn2 O21 81.2(3)
O1H Mn2 O21 99.1(3)
O6 Mn2 O21 79.2(3)
O35 Mn2 W5 152.0(2)
O5 Mn2 W5 32.7(2)
O1H Mn2 W5 90.6(2)
O6 Mn2 W5 86.8(2)
O21 Mn2 W5 48.61(18)
O35 Mn2 W10 33.2(2)
O5 Mn2 W10 142.1(2)
O1H Mn2 W10 88.0(2)
O6 Mn2 W10 94.6(2)
O21 Mn2 W10 136.66(19)
W5 Mn2 W10 174.73(5)
O39 Mn3 O40 90.3(3)
O39 Mn3 O1 175.7(3)
O40 Mn3 O1 91.4(3)
O39 Mn3 O2H 87.2(3)
O40 Mn3 O2H 177.2(3)
O1 Mn3 O2H 91.2(3)
O39 Mn3 O55 80.8(3)
O40 Mn3 O55 80.4(3)
O1 Mn3 O55 103.4(3)
O2H Mn3 O55 98.1(3)
O39 Mn3 W15 84.3(2)
O40 Mn3 W15 32.9(2)
O1 Mn3 W15 99.2(2)
O2H Mn3 W15 145.4(2)
O55 Mn3 W15 47.42(18)
O39 Mn3 W14 32.7(2)
O40 Mn3 W14 84.7(2)
O1 Mn3 W14 151.5(2)
O2H Mn3 W14 92.5(2)
O55 Mn3 W14 48.11(17)
W15 Mn3 W14 63.43(3)
O2 Mn4 O38 175.8(3)
O2 Mn4 O37 92.8(3)
O38 Mn4 O37 89.7(3)
O2 Mn4 O2H 90.4(3)
O38 Mn4 O2H 87.2(3)
O37 Mn4 O2H 175.8(3)
O2 Mn4 O54 103.1(3)
O38 Mn4 O54 80.6(3)
O37 Mn4 O54 79.5(3)
O2H Mn4 O54 97.2(3)
O2 Mn4 W13 151.1(2)
O38 Mn4 W13 32.5(2)
O37 Mn4 W13 84.8(2)
O2H Mn4 W13 91.0(2)
O54 Mn4 W13 48.13(17)
O2 Mn4 W12 100.2(2)
O38 Mn4 W12 83.8(2)
O37 Mn4 W12 33.0(2)
O2H Mn4 W12 143.6(2)
O54 Mn4 W12 46.53(18)
W13 Mn4 W12 63.46(3)
O20 Si1 O21 110.1(3)
O20 Si1 O22 109.6(3)
O21 Si1 O22 109.1(4)
O20 Si1 O19 110.3(4)
O21 Si1 O19 109.2(4)
O22 Si1 O19 108.4(3)
O54 Si2 O53 110.3(4)
O54 Si2 O55 109.5(4)
O53 Si2 O55 109.6(4)
O54 Si2 O56 109.9(4)
O53 Si2 O56 108.5(4)
O55 Si2 O56 109.1(4)
Mn3 O1 W1 116.0(3)
Mn3 O1 Cu1 124.8(3)
W1 O1 Cu1 113.1(3)
Mn4 O2 W2 115.7(3)
Mn4 O2 Cu1 125.6(3)
W2 O2 Cu1 113.1(3)
W3 O3 Mn1 114.0(4)
W4 O4 Mn1 114.6(3)
W5 O5 Mn2 113.8(3)
Mn2 O6 W6 111.1(3)
W1 O13 W2 119.6(3)
W2 O14 W3 152.0(4)
W4 O15 W3 118.9(3)
W5 O16 W4 152.8(4)
W6 O17 W5 121.1(4)
W1 O18 W6 148.5(4)
Si1 O19 Cu1 118.0(3)
Si1 O19 W1 125.1(4)
Cu1 O19 W1 93.4(2)
Si1 O19 W2 124.6(4)
Cu1 O19 W2 93.7(2)
W1 O19 W2 93.8(2)
Si1 O20 Mn1 123.3(4)
Si1 O20 W4 126.7(4)
Mn1 O20 W4 89.2(2)
Si1 O20 W3 126.8(3)
Mn1 O20 W3 88.7(2)
W4 O20 W3 90.6(2)
Si1 O21 Mn2 121.9(4)
Si1 O21 W6 124.8(3)
Mn2 O21 W6 95.8(2)
Si1 O21 W5 125.2(3)
Mn2 O21 W5 87.7(2)
W6 O21 W5 91.8(2)
Si1 O22 W9 121.5(3)
Si1 O22 W7 125.6(3)
W9 O22 W7 93.1(2)
Si1 O22 W8 122.2(3)
W9 O22 W8 93.5(2)
W7 O22 W8 92.4(2)
W7 O23 W1 152.3(4)
W2 O24 W8 148.2(4)
W8 O25 W3 152.3(4)
W4 O26 W9 152.6(4)
W9 O27 W5 149.5(4)
W6 O28 W7 150.7(4)
W7 O29 W8 120.5(3)
W8 O30 W9 121.7(4)
W7 O31 W9 120.7(4)
Mn2 O35 W10 114.9(3)
Mn2 O35 Cu1 124.8(4)
W10 O35 Cu1 113.8(3)
Mn1 O36 W11 115.8(3)
Mn1 O36 Cu1 126.0(3)
W11 O36 Cu1 112.2(3)
W12 O37 Mn4 113.7(3)
W13 O38 Mn4 114.4(4)
W14 O39 Mn3 114.4(3)
W15 O40 Mn3 113.9(4)
W11 O47 W10 120.2(3)
W11 O48 W12 150.6(4)
W12 O49 W13 120.3(4)
W13 O50 W14 154.5(4)
W15 O51 W14 120.0(4)
W10 O52 W15 151.9(4)
Si2 O53 Cu1 118.4(3)
Si2 O53 W10 125.4(4)
Cu1 O53 W10 93.9(3)
Si2 O53 W11 124.6(4)
Cu1 O53 W11 93.1(2)
W10 O53 W11 93.2(2)
Si2 O54 Mn4 123.8(4)
Si2 O54 W12 126.0(4)
Mn4 O54 W12 90.6(2)
Si2 O54 W13 125.4(4)
Mn4 O54 W13 88.8(2)
W12 O54 W13 91.3(2)
Si2 O55 Mn3 123.0(4)
Si2 O55 W15 127.0(4)
Mn3 O55 W15 89.7(3)
Si2 O55 W14 126.2(4)
Mn3 O55 W14 89.1(2)
W15 O55 W14 90.5(2)
Si2 O56 W17 123.8(4)
Si2 O56 W16 123.4(4)
W17 O56 W16 93.5(2)
Si2 O56 W18 122.1(4)
W17 O56 W18 92.8(2)
W16 O56 W18 92.7(2)
W10 O57 W16 148.4(4)
W11 O58 W17 149.0(4)
W17 O59 W12 153.2(4)
W18 O60 W13 149.3(4)
W18 O61 W14 151.5(4)
W16 O62 W15 153.1(4)
W17 O63 W16 120.4(4)
W17 O64 W18 120.7(4)
W16 O65 W18 122.1(3)
Mn1 O1H Mn2 126.6(4)
Mn4 O2H Mn3 127.8(4)
C111 N101 C101 107.4(9)
C111 N101 C121 111.1(9)
C101 N101 C121 111.0(9)
C111 N101 C131 109.8(9)
C101 N101 C131 112.1(9)
C121 N101 C131 105.5(8)
C102 C101 N101 115.4(10)
C101 C102 C103 109.1(12)
C102 C103 C104 110.5(14)
C112 C111 N101 115.8(9)
C111 C112 C113 109.3(9)
C112 C113 C114 112.1(10)
N101 C121 C122 112.9(10)
C123 C122 C121 108.7(12)
C122 C123 C124 110.7(14)
C132 C131 N101 113.8(9)
C131 C132 C133 111.2(10)
C132 C133 C134 109.6(10)
C231 N201 C201 111.5(8)
C231 N201 C211 105.1(8)
C201 N201 C211 111.4(8)
C231 N201 C221 110.7(8)
C201 N201 C221 106.7(8)
C211 N201 C221 111.5(8)
N201 C201 C202 114.1(9)
C201 C202 C203 111.8(10)
C204 C203 C202 110.9(12)
C212 C211 N201 115.2(8)
C211 C212 C213 108.0(9)
C214 C213 C212 112.0(11)
C222 C221 N201 113.4(8)
C221 C222 C223 111.2(9)
C224 C223 C222 112.4(11)
C232 C231 N201 116.5(9)
C233 C232 C231 109.8(9)
C232 C233 C234 111.7(10)
C331 N301 C321 110.9(8)
C331 N301 C311 111.5(8)
C321 N301 C311 105.6(8)
C331 N301 C301 105.5(9)
C321 N301 C301 112.4(8)
C311 N301 C301 111.1(8)
C302 C301 N301 114.4(10)
C303 C302 C301 109.6(11)
C302 C303 C304 112.4(11)
C312 C311 N301 116.5(9)
C311 C312 C313 108.9(10)
C312 C313 C314 109.2(11)
N301 C321 C322 113.9(9)
C321 C322 C323 108.6(10)
C324 C323 C322 109.9(10)
N301 C331 C332 116.3(10)
C333 C332 C331 108.5(10)
C332 C333 C334 112.5(10)
C411 N401 C401 112.4(10)
C411 N401 C421 109.1(10)
C401 N401 C421 105.9(10)
C411 N401 C431 106.9(10)
C401 N401 C431 112.0(10)
C421 N401 C431 110.6(10)
N401 C401 C402 113.1(11)
C403 C402 C401 109.1(13)
C404 C403 C402 115.6(16)
N401 C411 C412 116.2(11)
C411 C412 C413 109.0(13)
C412 C413 C414 107.6(14)
N401 C421 C422 115.3(12)
C421 C422 C423 110.6(14)
C424 C423 C422 111.6(16)
C432 C431 N401 112.6(13)
C433 C432 C431 113(2)
C432 C433 C434 109(3)
C531 N501 C521 110.5(11)
C531 N501 C501 107.3(10)
C521 N501 C501 110.9(11)
C531 N501 C511 111.9(10)
C521 N501 C511 107.0(11)
C501 N501 C511 109.4(10)
C502 C501 N501 116.6(14)
C503 C502 C501 111.2(19)
C504 C503 C502 118(3)
N501 C511 C512 113.0(12)
C513 C512 C511 111.2(16)
C512 C513 C514 109.5(18)
N501 C521 C522 115.3(14)
C523 C522 C521 109.1(18)
C524 C523 C522 107(2)
N501 C531 C532 113.9(11)
C531 C532 C533 108.4(12)
C534 C533 C532 111.9(13)
C631 N601 C601 121.9(18)
C631 N601 C611 116.0(18)
C601 N601 C611 108.7(16)
C631 N601 C621 106.9(17)
C601 N601 C621 102.4(14)
C611 N601 C621 96.9(15)
C602 C601 N601 117.4(17)
C603 C602 C601 112.2(17)
C604 C603 C602 121.1(19)
C612 C611 N601 105.7(19)
C613 C612 C611 156(2)
C614 C613 C612 128(3)
C622 C621 N601 109.8(18)
C621 C622 C623 93(2)
C622 C623 C624 92(2)
C632 C631 N601 113(2)
C631 C632 C633 110(2)
C634 C633 C632 105(2)
C701 N701 C711 116(2)
C701 N701 C721 111(2)
C711 N701 C721 106(2)
C701 N701 C731 113(2)
C711 N701 C731 107(2)
C721 N701 C731 103(2)
C702 C701 N701 113(3)
C701 C702 C703 106(3)
C704 C703 C702 106(3)
N701 C711 C712 112(3)
C713 C712 C711 112(3)
C712 C713 C714 111(3)
C722 C721 N701 114(3)
C721 C722 C724 110(3)
C723 C724 C722 84(3)
C732 C731 N701 119(3)
C731 C732 C733 133(3)
C734 C733 C732 140(3)
C12 C11 Cl11 112.4(10)
C11 C12 Cl13 112.0(11)
C11 C12 Cl12 112.4(11)
Cl13 C12 Cl12 12.4(6)
C22 C21 Cl23 116.0(14)
C22 C21 Cl21 110.5(14)
Cl23 C21 Cl21 15.4(4)
C21 C22 Cl24 118.6(12)
C21 C22 Cl22 104.0(12)
Cl24 C22 Cl22 18.6(4)
Cl23 Cl21 C21 67.6(16)
Cl21 Cl23 C21 97.0(17)
Cl24 Cl22 C22 78.0(14)
Cl22 Cl24 C22 83.4(13)
C32 C31 Cl31 113(2)
C31 C32 Cl33 130(3)
C31 C32 Cl32 123(2)
Cl33 C32 Cl32 38.4(11)
Cl33 Cl32 C32 57.7(14)
Cl32 Cl33 C32 83.9(18)
C42 C41 Cl41 132(3)
C42 C41 Cl43 102(2)
Cl41 C41 Cl43 33.5(9)
C41 C42 Cl44 126(3)
C41 C42 Cl42 110(3)
Cl44 C42 Cl42 31.8(8)
Cl43 Cl41 C41 87.9(18)
Cl41 Cl43 C41 58.6(14)
Cl44 Cl42 C42 69.4(16)
Cl42 Cl44 C42 78.7(17)

loop_
_geom_bond_atom_site_label_1
_geom_bond_atom_site_label_2
_geom_bond_distance
W1 O7 1.735(7)
W1 O18 1.904(6)
W1 O13 1.916(6)
W1 O1 1.921(7)
W1 O23 1.931(7)
W1 O19 2.278(6)
W2 O8 1.727(7)
W2 O24 1.884(7)
W2 O14 1.900(7)
W2 O13 1.935(6)
W2 O2 1.956(7)
W2 O19 2.282(6)
W3 O9 1.719(8)
W3 O3 1.874(7)
W3 O14 1.918(7)
W3 O15 1.938(7)
W3 O25 1.967(7)
W3 O20 2.341(6)
W3 Mn1 3.1706(15)
W4 O10 1.713(7)
W4 O4 1.877(7)
W4 O26 1.914(7)
W4 O15 1.923(7)
W4 O16 1.958(7)
W4 O20 2.337(6)
W4 Mn1 3.1833(15)
W5 O11 1.712(8)
W5 O5 1.862(7)
W5 O16 1.885(7)
W5 O17 1.977(7)
W5 O27 1.992(7)
W5 O21 2.366(7)
W5 Mn2 3.1509(15)
W6 O12 1.712(8)
W6 O28 1.866(7)
W6 O17 1.884(7)
W6 O18 1.935(6)
W6 O6 2.083(7)
W6 O21 2.317(7)
W7 O32 1.722(7)
W7 O29 1.878(7)
W7 O23 1.913(7)
W7 O31 1.923(6)
W7 O28 1.972(7)
W7 O22 2.324(6)
W8 O33 1.710(7)
W8 O25 1.881(7)
W8 O30 1.903(7)
W8 O24 1.974(7)
W8 O29 1.997(7)
W8 O22 2.338(7)
W9 O34 1.707(8)
W9 O27 1.872(7)
W9 O26 1.916(7)
W9 O31 1.946(7)
W9 O30 1.972(7)
W9 O22 2.308(6)
W10 O41 1.722(7)
W10 O57 1.879(7)
W10 O52 1.899(7)
W10 O47 1.934(7)
W10 O35 1.952(7)
W10 O53 2.283(6)
W10 Mn2 3.2367(15)
W11 O42 1.737(8)
W11 O58 1.888(7)
W11 O48 1.899(7)
W11 O47 1.911(7)
W11 O36 1.967(6)
W11 O53 2.305(7)
W12 O43 1.730(8)
W12 O37 1.895(8)
W12 O49 1.927(7)
W12 O48 1.930(7)
W12 O59 1.950(7)
W12 O54 2.313(7)
W12 Mn4 3.1872(16)
W13 O44 1.716(7)
W13 O38 1.873(7)
W13 O50 1.909(7)
W13 O49 1.931(7)
W13 O60 1.976(7)
W13 O54 2.365(6)
W13 Mn4 3.1752(16)
W14 O45 1.709(7)
W14 O39 1.878(7)
W14 O51 1.922(7)
W14 O50 1.928(7)
W14 O61 1.952(7)
W14 O55 2.357(6)
W14 Mn3 3.1653(16)
W15 O46 1.718(8)
W15 O40 1.881(7)
W15 O51 1.918(7)
W15 O52 1.930(7)
W15 O62 1.969(7)
W15 O55 2.330(7)
W15 Mn3 3.1635(15)
W16 O66 1.721(8)
W16 O62 1.887(7)
W16 O65 1.904(7)
W16 O63 1.954(8)
W16 O57 1.965(7)
W16 O56 2.321(7)
W17 O67 1.719(8)
W17 O59 1.910(7)
W17 O64 1.916(7)
W17 O63 1.931(7)
W17 O58 1.954(7)
W17 O56 2.308(7)
W18 O68 1.716(7)
W18 O60 1.873(7)
W18 O61 1.887(7)
W18 O65 1.962(7)
W18 O64 1.971(8)
W18 O56 2.354(7)
Cu1 O35 1.985(7)
Cu1 O2 2.000(7)
Cu1 O36 2.003(7)
Cu1 O1 2.017(7)
Cu1 O53 2.232(7)
Cu1 O19 2.239(7)
Mn1 O36 1.889(6)
Mn1 O3 1.907(7)
Mn1 O4 1.907(7)
Mn1 O1H 1.952(8)
Mn1 O20 2.193(7)
Mn2 O35 1.888(6)
Mn2 O5 1.898(7)
Mn2 O1H 1.957(8)
Mn2 O6 1.963(7)
Mn2 O21 2.180(7)
Mn3 O39 1.888(7)
Mn3 O40 1.894(7)
Mn3 O1 1.904(6)
Mn3 O2H 1.962(7)
Mn3 O55 2.151(7)
Mn4 O2 1.900(7)
Mn4 O38 1.905(7)
Mn4 O37 1.912(7)
Mn4 O2H 1.954(7)
Mn4 O54 2.168(7)
Si1 O20 1.619(7)
Si1 O21 1.633(7)
Si1 O22 1.640(7)
Si1 O19 1.643(7)
Si2 O54 1.620(7)
Si2 O53 1.629(7)
Si2 O55 1.632(7)
Si2 O56 1.634(7)
N101 C111 1.528(15)
N101 C101 1.529(16)
N101 C121 1.534(15)
N101 C131 1.550(15)
C101 C102 1.523(19)
C102 C103 1.53(2)
C103 C104 1.58(3)
C111 C112 1.503(16)
C112 C113 1.539(16)
C113 C114 1.544(19)
C121 C122 1.559(19)
C122 C123 1.53(2)
C123 C124 1.56(3)
C131 C132 1.504(16)
C132 C133 1.523(17)
C133 C134 1.560(18)
N201 C231 1.518(14)
N201 C201 1.525(14)
N201 C211 1.543(13)
N201 C221 1.543(13)
C201 C202 1.529(16)
C202 C203 1.562(19)
C203 C204 1.51(2)
C211 C212 1.523(15)
C212 C213 1.543(16)
C213 C214 1.500(19)
C221 C222 1.517(15)
C222 C223 1.575(18)
C223 C224 1.51(2)
C231 C232 1.518(16)
C232 C233 1.513(16)
C233 C234 1.547(18)
N301 C331 1.522(15)
N301 C321 1.530(14)
N301 C311 1.531(14)
N301 C301 1.534(15)
C301 C302 1.531(18)
C302 C303 1.510(19)
C303 C304 1.57(2)
C311 C312 1.516(16)
C312 C313 1.523(17)
C313 C314 1.57(2)
C321 C322 1.548(16)
C322 C323 1.549(17)
C323 C324 1.523(18)
C331 C332 1.534(16)
C332 C333 1.535(17)
C333 C334 1.538(18)
N401 C411 1.514(17)
N401 C401 1.521(16)
N401 C421 1.535(18)
N401 C431 1.537(18)
C401 C402 1.54(2)
C402 C403 1.53(2)
C403 C404 1.50(3)
C411 C412 1.52(2)
C412 C413 1.54(2)
C413 C414 1.56(3)
C421 C422 1.55(2)
C422 C423 1.57(2)
C423 C424 1.52(3)
C431 C432 1.53(2)
C432 C433 1.52(4)
C433 C434 1.55(4)
N501 C531 1.517(17)
N501 C521 1.52(2)
N501 C501 1.540(19)
N501 C511 1.569(18)
C501 C502 1.50(2)
C502 C503 1.49(3)
C503 C504 1.43(4)
C511 C512 1.57(2)
C512 C513 1.49(3)
C513 C514 1.52(3)
C521 C522 1.59(3)
C522 C523 1.55(3)
C523 C524 1.47(4)
C531 C532 1.517(19)
C532 C533 1.53(2)
C533 C534 1.52(2)
N601 C631 1.45(3)
N601 C601 1.53(3)
N601 C611 1.73(3)
N601 C621 1.95(3)
C601 C602 1.47(3)
C602 C603 1.47(3)
C603 C604 1.46(3)
C611 C612 1.54(3)
C612 C613 1.53(4)
C613 C614 1.37(4)
C621 C622 1.550(10)
C622 C623 1.559(10)
C623 C624 1.565(10)
C631 C632 1.33(3)
C632 C633 1.77(3)
C633 C634 1.37(3)
N701 C701 1.48(4)
N701 C711 1.49(4)
N701 C721 1.57(4)
N701 C731 1.64(4)
C701 C702 1.46(4)
C702 C703 1.70(4)
C703 C704 1.50(4)
C711 C712 1.52(4)
C712 C713 1.44(4)
C713 C714 1.60(5)
C721 C722 1.50(4)
C722 C724 1.78(5)
C723 C724 1.32(4)
C731 C732 1.564(10)
C732 C733 1.570(10)
C733 C734 1.567(10)
C11 C12 1.48(2)
C11 Cl11 1.801(14)
C12 Cl13 1.782(18)
C12 Cl12 1.799(17)
C21 C22 1.47(2)
C21 Cl23 1.75(2)
C21 Cl21 1.88(2)
C22 Cl24 1.810(16)
C22 Cl22 1.838(17)
Cl21 Cl23 0.504(11)
Cl22 Cl24 0.591(11)
C31 C32 1.48(4)
C31 Cl31 1.83(3)
C32 Cl33 1.51(3)
C32 Cl32 1.77(3)
Cl32 Cl33 1.108(19)
C41 C42 1.33(4)
C41 Cl41 1.65(3)
C41 Cl43 1.93(3)
C42 Cl44 1.79(4)
C42 Cl42 1.88(4)
Cl41 Cl43 1.07(2)
Cl42 Cl44 1.010(19)

loop_
_geom_torsion_atom_site_label_1
_geom_torsion_atom_site_label_2
_geom_torsion_atom_site_label_3
_geom_torsion_atom_site_label_4
_geom_torsion
O9 W3 O3 Mn1 -173.0(4)
O14 W3 O3 Mn1 84.3(4)
O15 W3 O3 Mn1 -74.0(4)
O25 W3 O3 Mn1 4.3(10)
O20 W3 O3 Mn1 0.0(3)
O10 W4 O4 Mn1 172.7(4)
O26 W4 O4 Mn1 -16.2(10)
O15 W4 O4 Mn1 74.0(4)
O16 W4 O4 Mn1 -85.7(4)
O20 W4 O4 Mn1 -0.3(3)
O11 W5 O5 Mn2 -174.7(4)
O16 W5 O5 Mn2 81.9(4)
O17 W5 O5 Mn2 -76.4(4)
O27 W5 O5 Mn2 -5.6(10)
O21 W5 O5 Mn2 -4.2(3)
O1H Mn2 O5 W5 -95.2(4)
O6 Mn2 O5 W5 83.5(4)
O21 Mn2 O5 W5 4.5(4)
W10 Mn2 O5 W5 -178.59(10)
O8 W2 O14 W3 -138.4(8)
O24 W2 O14 W3 -35.3(8)
O13 W2 O14 W3 44.7(14)
O2 W2 O14 W3 127.3(8)
O19 W2 O14 W3 50.7(8)
O11 W5 O16 W4 135.9(9)
O5 W5 O16 W4 -122.3(9)
O17 W5 O16 W4 -27.4(15)
O27 W5 O16 W4 35.1(9)
O21 W5 O16 W4 -45.6(9)
Mn2 W5 O16 W4 -89.3(9)
O12 W6 O17 W5 -170.9(4)
O28 W6 O17 W5 84.8(4)
O18 W6 O17 W5 -15.4(10)
O6 W6 O17 W5 -74.6(4)
O21 W6 O17 W5 -0.6(4)
O20 Si1 O19 Cu1 -59.8(5)
O21 Si1 O19 Cu1 61.4(5)
O22 Si1 O19 Cu1 -179.9(3)
O20 Si1 O19 W1 -176.9(4)
O21 Si1 O19 W1 -55.8(5)
O22 Si1 O19 W1 63.0(5)
O20 Si1 O19 W2 57.4(5)
O21 Si1 O19 W2 178.6(4)
O22 Si1 O19 W2 -62.7(5)
O21 Si1 O20 Mn1 -58.7(5)
O22 Si1 O20 Mn1 -178.8(4)
O19 Si1 O20 Mn1 61.9(5)
O21 Si1 O20 W4 59.3(5)
O22 Si1 O20 W4 -60.8(5)
O19 Si1 O20 W4 179.8(4)
O21 Si1 O20 W3 -175.8(4)
O22 Si1 O20 W3 64.1(5)
O19 Si1 O20 W3 -55.2(5)
O20 Si1 O21 Mn2 58.2(5)
O22 Si1 O21 Mn2 178.6(4)
O19 Si1 O21 Mn2 -63.1(5)
O20 Si1 O21 W6 -176.6(4)
O22 Si1 O21 W6 -56.2(5)
O19 Si1 O21 W6 62.1(5)
O20 Si1 O21 W5 -54.2(5)
O22 Si1 O21 W5 66.2(5)
O19 Si1 O21 W5 -175.5(4)
O20 Si1 O22 W9 61.3(5)
O21 Si1 O22 W9 -59.4(5)
O19 Si1 O22 W9 -178.2(4)
O20 Si1 O22 W7 -177.7(4)
O21 Si1 O22 W7 61.7(5)
O19 Si1 O22 W7 -57.1(5)
O20 Si1 O22 W8 -56.8(5)
O21 Si1 O22 W8 -177.5(3)
O19 Si1 O22 W8 63.7(4)
O8 W2 O24 W8 132.2(7)
O14 W2 O24 W8 30.4(7)
O13 W2 O24 W8 -129.9(7)
O2 W2 O24 W8 -42.9(14)
O19 W2 O24 W8 -56.9(7)
O33 W8 O25 W3 130.3(8)
O30 W8 O25 W3 -128.0(8)
O24 W8 O25 W3 29.0(8)
O29 W8 O25 W3 -37.8(13)
O22 W8 O25 W3 -55.7(8)
O34 W9 O27 W5 125.4(7)
O26 W9 O27 W5 23.5(7)
O31 W9 O27 W5 -134.4(7)
O30 W9 O27 W5 -52.2(13)
O22 W9 O27 W5 -61.4(7)
O12 W6 O28 W7 132.0(7)
O17 W6 O28 W7 -126.4(7)
O18 W6 O28 W7 31.3(8)
O6 W6 O28 W7 -28.6(13)
O21 W6 O28 W7 -52.0(7)
O32 W7 O29 W8 -169.5(4)
O23 W7 O29 W8 87.9(4)
O31 W7 O29 W8 -69.6(4)
O28 W7 O29 W8 10.0(10)
O22 W7 O29 W8 2.6(3)
O1H Mn2 O35 W10 -82.5(4)
O6 Mn2 O35 W10 98.7(4)
O21 Mn2 O35 W10 177.5(3)
W5 Mn2 O35 W10 -178.54(15)
O1H Mn2 O35 Cu1 67.2(5)
O6 Mn2 O35 Cu1 -111.6(4)
O21 Mn2 O35 Cu1 -32.8(5)
W5 Mn2 O35 Cu1 -28.9(8)
W10 Mn2 O35 Cu1 149.7(7)
O3 Mn1 O36 W11 -99.2(4)
O1H Mn1 O36 W11 81.9(4)
O20 Mn1 O36 W11 -179.8(3)
W3 Mn1 O36 W11 -131.4(3)
W4 Mn1 O36 W11 179.06(12)
O3 Mn1 O36 Cu1 110.4(4)
O1H Mn1 O36 Cu1 -68.5(5)
O20 Mn1 O36 Cu1 29.8(5)
W3 Mn1 O36 Cu1 78.2(4)
W4 Mn1 O36 Cu1 28.7(7)
O43 W12 O37 Mn4 -172.1(4)
O49 W12 O37 Mn4 -72.5(4)
O48 W12 O37 Mn4 86.5(4)
O59 W12 O37 Mn4 14.3(11)
O54 W12 O37 Mn4 1.5(3)
O44 W13 O38 Mn4 173.4(4)
O50 W13 O38 Mn4 -83.4(4)
O49 W13 O38 Mn4 74.2(4)
O60 W13 O38 Mn4 -4.1(11)
O54 W13 O38 Mn4 1.4(3)
O45 W14 O39 Mn3 -173.7(4)
O51 W14 O39 Mn3 -72.7(4)
O50 W14 O39 Mn3 85.0(4)
O61 W14 O39 Mn3 14.3(10)
O55 W14 O39 Mn3 0.4(3)
O40 Mn3 O39 W14 79.8(4)
O2H Mn3 O39 W14 -99.0(4)
O55 Mn3 O39 W14 -0.4(3)
W15 Mn3 O39 W14 47.3(3)
O46 W15 O40 Mn3 172.1(4)
O51 W15 O40 Mn3 72.3(4)
O52 W15 O40 Mn3 -85.5(4)
O62 W15 O40 Mn3 -13.4(10)
O55 W15 O40 Mn3 -1.4(3)
O39 Mn3 O40 W15 -79.1(4)
O1 Mn3 O40 W15 104.8(4)
O55 Mn3 O40 W15 1.5(3)
W14 Mn3 O40 W15 -46.9(3)
O42 W11 O48 W12 -135.6(8)
O58 W11 O48 W12 -33.1(8)
O47 W11 O48 W12 47.5(14)
O36 W11 O48 W12 129.6(8)
O53 W11 O48 W12 52.7(8)
O41 W10 O52 W15 137.4(8)
O57 W10 O52 W15 34.1(8)
O47 W10 O52 W15 -47.5(14)
O35 W10 O52 W15 -128.1(8)
O53 W10 O52 W15 -52.2(8)
Mn2 W10 O52 W15 -155.7(8)
O54 Si2 O53 Cu1 -59.3(5)
O55 Si2 O53 Cu1 61.4(5)
O56 Si2 O53 Cu1 -179.7(4)
O54 Si2 O53 W10 -177.9(4)
O55 Si2 O53 W10 -57.2(5)
O56 Si2 O53 W10 61.8(5)
O54 Si2 O53 W11 57.3(5)
O55 Si2 O53 W11 177.9(4)
O56 Si2 O53 W11 -63.1(5)
O53 Si2 O54 Mn4 61.8(5)
O55 Si2 O54 Mn4 -58.9(5)
O56 Si2 O54 Mn4 -178.7(4)
O53 Si2 O54 W12 -58.2(5)
O55 Si2 O54 W12 -179.0(4)
O56 Si2 O54 W12 61.3(5)
O53 Si2 O54 W13 178.3(4)
O55 Si2 O54 W13 57.5(5)
O56 Si2 O54 W13 -62.2(5)
O54 Si2 O55 Mn3 58.4(5)
O53 Si2 O55 Mn3 -62.7(5)
O56 Si2 O55 Mn3 178.7(4)
O54 Si2 O55 W15 177.3(4)
O53 Si2 O55 W15 56.2(5)
O56 Si2 O55 W15 -62.4(5)
O54 Si2 O55 W14 -58.4(5)
O53 Si2 O55 W14 -179.5(4)
O56 Si2 O55 W14 61.8(5)
O54 Si2 O56 W17 -59.8(5)
O53 Si2 O56 W17 60.8(5)
O55 Si2 O56 W17 -179.9(4)
O54 Si2 O56 W16 178.2(4)
O53 Si2 O56 W16 -61.2(5)
O55 Si2 O56 W16 58.1(5)
O54 Si2 O56 W18 59.5(5)
O53 Si2 O56 W18 -179.9(4)
O55 Si2 O56 W18 -60.5(5)
O41 W10 O57 W16 -135.0(8)
O52 W10 O57 W16 -33.1(8)
O47 W10 O57 W16 127.0(8)
O35 W10 O57 W16 41.3(15)
O53 W10 O57 W16 53.7(8)
Mn2 W10 O57 W16 -173.69(16)
O42 W11 O58 W17 137.4(8)
O48 W11 O58 W17 34.3(8)
O47 W11 O58 W17 -125.6(8)
O36 W11 O58 W17 -41.0(15)
O53 W11 O58 W17 -52.4(8)
O68 W18 O60 W13 -129.6(8)
O61 W18 O60 W13 -26.5(8)
O65 W18 O60 W13 55.5(13)
O64 W18 O60 W13 131.5(8)
O56 W18 O60 W13 59.3(8)
O68 W18 O61 W14 129.8(9)
O60 W18 O61 W14 27.2(9)
O65 W18 O61 W14 -131.3(9)
O64 W18 O61 W14 -56.4(14)
O56 W18 O61 W14 -59.6(9)
O66 W16 O62 W15 -135.4(9)
O65 W16 O62 W15 125.2(9)
O63 W16 O62 W15 33.8(15)
O57 W16 O62 W15 -34.1(9)
O56 W16 O62 W15 51.9(9)
C111 N101 C101 C102 168.9(10)
C121 N101 C101 C102 -69.5(13)
C131 N101 C101 C102 48.3(13)
N101 C101 C102 C103 -177.0(11)
C101 C102 C103 C104 -175.5(13)
C101 N101 C111 C112 170.4(10)
C121 N101 C111 C112 48.9(13)
C131 N101 C111 C112 -67.5(12)
N101 C111 C112 C113 178.4(9)
C111 C112 C113 C114 175.0(10)
C111 N101 C121 C122 55.8(13)
C101 N101 C121 C122 -63.6(13)
C131 N101 C121 C122 174.8(10)
N101 C121 C122 C123 -178.5(11)
C121 C122 C123 C124 175.2(13)
C111 N101 C131 C132 -66.8(12)
C101 N101 C131 C132 52.4(12)
C121 N101 C131 C132 173.4(9)
N101 C131 C132 C133 110.8(11)
C131 C132 C133 C134 177.6(10)
C231 N201 C201 C202 53.1(12)
C211 N201 C201 C202 -64.0(12)
C221 N201 C201 C202 174.0(9)
N201 C201 C202 C203 176.4(10)
C201 C202 C203 C204 64.3(15)
C231 N201 C211 C212 -174.4(9)
C201 N201 C211 C212 -53.5(11)
C221 N201 C211 C212 65.7(11)
N201 C211 C212 C213 -169.5(9)
C211 C212 C213 C214 -171.2(10)
C231 N201 C221 C222 -64.1(11)
C201 N201 C221 C222 174.5(9)
C211 N201 C221 C222 52.6(11)
N201 C221 C222 C223 159.5(9)
C221 C222 C223 C224 -75.3(13)
C201 N201 C231 C232 57.2(12)
C211 N201 C231 C232 178.1(9)
C221 N201 C231 C232 -61.4(11)
N201 C231 C232 C233 178.6(9)
C231 C232 C233 C234 177.3(10)
C331 N301 C301 C302 175.6(10)
C321 N301 C301 C302 -63.4(13)
C311 N301 C301 C302 54.6(13)
N301 C301 C302 C303 -179.5(10)
C301 C302 C303 C304 68.3(14)
C331 N301 C311 C312 -54.9(12)
C321 N301 C311 C312 -175.4(9)
C301 N301 C311 C312 62.5(12)
N301 C311 C312 C313 -175.1(9)
C311 C312 C313 C314 -171.9(10)
C331 N301 C321 C322 63.5(11)
C311 N301 C321 C322 -175.6(9)
C301 N301 C321 C322 -54.3(12)
N301 C321 C322 C323 -166.0(9)
C321 C322 C323 C324 85.0(12)
C321 N301 C331 C332 55.7(12)
C311 N301 C331 C332 -61.7(12)
C301 N301 C331 C332 177.6(9)
N301 C331 C332 C333 167.6(9)
C331 C332 C333 C334 178.9(10)
C411 N401 C401 C402 64.0(14)
C421 N401 C401 C402 -177.0(11)
C431 N401 C401 C402 -56.3(14)
N401 C401 C402 C403 -170.8(12)
C401 C402 C403 C404 -65.8(19)
C401 N401 C411 C412 53.7(15)
C421 N401 C411 C412 -63.4(15)
C431 N401 C411 C412 176.9(12)
N401 C411 C412 C413 179.3(12)
C411 C412 C413 C414 179.3(13)
C411 N401 C421 C422 -54.9(15)
C401 N401 C421 C422 -176.0(11)
C431 N401 C421 C422 62.4(15)
N401 C421 C422 C423 -164.3(12)
C421 C422 C423 C424 69.9(19)
C411 N401 C431 C432 175.3(13)
C401 N401 C431 C432 -61.2(16)
C421 N401 C431 C432 56.7(16)
N401 C431 C432 C433 155.2(19)
C431 C432 C433 C434 180(2)
C531 N501 C501 C502 -179.0(13)
C521 N501 C501 C502 -58.3(17)
C511 N501 C501 C502 59.4(17)
N501 C501 C502 C503 -177.3(17)
C501 C502 C503 C504 -64(3)
C531 N501 C511 C512 -49.7(15)
C521 N501 C511 C512 -170.8(13)
C501 N501 C511 C512 69.1(15)
N501 C511 C512 C513 -175.0(13)
C511 C512 C513 C514 -172.3(16)
C531 N501 C521 C522 50.6(17)
C501 N501 C521 C522 -68.2(17)
C511 N501 C521 C522 172.7(14)
N501 C521 C522 C523 164.5(15)
C521 C522 C523 C524 -91(2)
C521 N501 C531 C532 57.7(15)
C501 N501 C531 C532 178.6(11)
C511 N501 C531 C532 -61.4(14)
N501 C531 C532 C533 166.1(11)
C531 C532 C533 C534 -75.7(15)
C631 N601 C601 C602 -174(2)
C611 N601 C601 C602 -35(2)
C621 N601 C601 C602 67(2)
N601 C601 C602 C603 -177.0(17)
C601 C602 C603 C604 179(2)
C631 N601 C611 C612 71(2)
C601 N601 C611 C612 -71(2)
C621 N601 C611 C612 -176.4(17)
N601 C611 C612 C613 -147(5)
C611 C612 C613 C614 -55(7)
N601 C621 C622 C623 178(2)
C621 C622 C623 C624 168(2)
C601 N601 C631 C632 -64(3)
C611 N601 C631 C632 160(2)
C621 N601 C631 C632 53(3)
N601 C631 C632 C633 -169.8(19)
C631 C632 C633 C634 170(2)
C711 N701 C701 C702 -58(4)
C721 N701 C701 C702 63(3)
C731 N701 C701 C702 178(2)
N701 C701 C702 C703 172(2)
C701 C702 C703 C704 -178(3)
C701 N701 C711 C712 -53(4)
C721 N701 C711 C712 -177(2)
C731 N701 C711 C712 74(3)
N701 C711 C712 C713 179(3)
C711 C712 C713 C714 173(3)
C701 N701 C721 C722 56(3)
C711 N701 C721 C722 -178(3)
C731 N701 C721 C722 -65(3)
N701 C721 C722 C724 158(2)
C721 C722 C724 C723 94(3)
C701 N701 C731 C732 -71(4)
C711 N701 C731 C732 161(3)
C721 N701 C731 C732 49(4)
N701 C731 C732 C733 -177(4)
C731 C732 C733 C734 131(5)
Cl11 C11 C12 Cl13 -51.1(17)
Cl11 C11 C12 Cl12 -64.5(14)
Cl21 C21 C22 Cl24 59.5(17)
Cl23 C21 C22 Cl22 56.3(16)
Cl21 C21 C22 Cl22 72.0(15)
C22 C21 Cl21 Cl23 -114(2)
C22 C21 Cl23 Cl21 72(2)
C21 C22 Cl22 Cl24 -143.4(16)
C21 C22 Cl24 Cl22 41.2(18)
Cl31 C31 C32 Cl33 -11(4)
Cl31 C31 C32 Cl32 -58(3)
C31 C32 Cl32 Cl33 114(3)
C31 C32 Cl33 Cl32 -95(3)
Cl41 C41 C42 Cl44 -72(5)
Cl41 C41 C42 Cl42 -41(4)
Cl43 C41 C42 Cl42 -25(3)
C42 C41 Cl41 Cl43 30(4)
C41 C42 Cl42 Cl44 -129(3)
C41 C42 Cl44 Cl42 66(3)
